data_7042815
loop_
_publ_author_name
'Folkertsma, E.'
'Benthem, S. H.'
'Witteman, L.'
'van Slagmaat, C. A. M. R.'
'Lutz, M.'
'Klein Gebbink, R. J. M.'
'Moret, M.-E.'

_publ_section_title
;
 Formation of exceptionally weak C--C bonds by metal-templated pinacol
 coupling
;
_journal_name_full 'Dalton Trans.'
_journal_paper_doi 10.1039/C7DT01130J
_journal_year 2017
_chemical_formula_moiety 'C70 H60 Cl2 Fe2 N8 O3, C66 H52 Cl2 Fe2 N8 O2, 3(C H2 Cl2)'
_chemical_formula_sum 'C139 H118 Cl10 Fe4 N16 O5'
_chemical_formula_weight 2670.39
_space_group_crystal_system monoclinic
_space_group_IT_number 4
_space_group_name_Hall 'P 2yb'
_space_group_name_H-M_alt 'P 1 21 1'
_symmetry_space_group_name_Hall 'P 2yb'
_symmetry_space_group_name_H-M 'P 1 21 1'
_atom_sites_solution_hydrogens geom
_atom_sites_solution_primary direct
_atom_sites_solution_secondary difmap
_audit_creation_method SHELXL-2014/7
_audit_update_record
;
2016-11-24 deposited with the CCDC.
2017-04-25 downloaded from the CCDC.
;
_cell_angle_alpha 90
_cell_angle_beta 103.152(2)
_cell_angle_gamma 90
_cell_formula_units_Z 2
_cell_length_a 14.2435(3)
_cell_length_b 17.6941(6)
_cell_length_c 25.6720(7)
_cell_measurement_reflns_used 136354
_cell_measurement_temperature 150(2)
_cell_measurement_theta_max 27.54
_cell_measurement_theta_min 1.51
_cell_volume 6300.3(3)
_computing_cell_refinement Peakref
_computing_data_collection Apex2
_computing_data_reduction 'Eval15, SADABS-2014/4'
_computing_structure_refinement 'SHELXL-2014/7 (Sheldrick, 2014)'
_computing_structure_solution SIR-2011
_diffrn_ambient_temperature 150(2)
_diffrn_measured_fraction_theta_full 1.000
_diffrn_measured_fraction_theta_max 1.000
_diffrn_measurement_device_type 'Bruker Kappa ApexII'
_diffrn_measurement_method '\f and \w scans'
_diffrn_radiation_type MoK\a
_diffrn_radiation_wavelength 0.71073
_diffrn_reflns_av_R_equivalents 0.0249
_diffrn_reflns_av_unetI/netI 0.0186
_diffrn_reflns_Laue_measured_fraction_full 1.000
_diffrn_reflns_Laue_measured_fraction_max 1.000
_diffrn_reflns_limit_h_max 18
_diffrn_reflns_limit_h_min -18
_diffrn_reflns_limit_k_max 22
_diffrn_reflns_limit_k_min -22
_diffrn_reflns_limit_l_max 33
_diffrn_reflns_limit_l_min -33
_diffrn_reflns_number 169375
_diffrn_reflns_point_group_measured_fraction_full 1.000
_diffrn_reflns_point_group_measured_fraction_max 1.000
_diffrn_reflns_theta_full 25.242
_diffrn_reflns_theta_max 27.501
_diffrn_reflns_theta_min 1.508
_diffrn_source 'sealed tube'
_exptl_absorpt_coefficient_mu 0.727
_exptl_absorpt_correction_T_max 0.9784
_exptl_absorpt_correction_T_min 0.8248
_exptl_absorpt_correction_type numerical
_exptl_absorpt_process_details SADABS-2014/4
_exptl_crystal_colour yellow
_exptl_crystal_density_diffrn 1.408
_exptl_crystal_description plate
_exptl_crystal_F_000 2756
_exptl_crystal_size_max 0.28
_exptl_crystal_size_mid 0.24
_exptl_crystal_size_min 0.08
_refine_diff_density_max 1.304
_refine_diff_density_min -0.847
_refine_diff_density_rms 0.077
_refine_ls_abs_structure_details
;
 Refined as an inversion twin.
;
_refine_ls_abs_structure_Flack 0.34(2)
_refine_ls_extinction_method none
_refine_ls_goodness_of_fit_ref 1.016
_refine_ls_hydrogen_treatment constr
_refine_ls_matrix_type full
_refine_ls_number_parameters 1718
_refine_ls_number_reflns 28957
_refine_ls_number_restraints 521
_refine_ls_restrained_S_all 1.038
_refine_ls_R_factor_all 0.0639
_refine_ls_R_factor_gt 0.0537
_refine_ls_shift/su_max 0.001
_refine_ls_shift/su_mean 0.000
_refine_ls_structure_factor_coef Fsqd
_refine_ls_weighting_details 'w=1/[\s^2^(Fo^2^)+(0.0742P)^2^+9.0370P] where P=(Fo^2^+2Fc^2^)/3'
_refine_ls_weighting_scheme calc
_refine_ls_wR_factor_gt 0.1372
_refine_ls_wR_factor_ref 0.1468
_reflns_Friedel_coverage 0.937
_reflns_Friedel_fraction_full 1.000
_reflns_Friedel_fraction_max 1.000
_reflns_number_gt 25127
_reflns_number_total 28957
_reflns_threshold_expression 'I > 2\s(I)'
_cod_data_source_file c7dt01130j2.cif
_cod_data_source_block l0768a
_cod_database_code 7042815
_shelx_shelxl_version_number 2014/7
_shelx_space_group_comment
;
The symmetry employed for this shelxl refinement is uniquely defined
by the following loop, which should always be used as a source of
symmetry information in preference to the above space-group names.
They are only intended as comments.
;

loop_
_space_group_symop_operation_xyz
'x, y, z'
'-x, y+1/2, -z'

loop_
_atom_site_label
_atom_site_type_symbol
_atom_site_fract_x
_atom_site_fract_y
_atom_site_fract_z
_atom_site_U_iso_or_equiv
_atom_site_adp_type
_atom_site_occupancy
_atom_site_site_symmetry_order
_atom_site_calc_flag
_atom_site_refinement_flags_posn
_atom_site_refinement_flags_adp
_atom_site_refinement_flags_occupancy
_atom_site_disorder_assembly
_atom_site_disorder_group
Fe1 Fe 0.16994(5) 0.78533(4) 0.08705(3) 0.01952(16) Uani 1 1 d . . . . .
Cl1 Cl 0.08801(11) 0.81357(10) 0.14835(7) 0.0342(3) Uani 1 1 d . . . . .
O11 O 0.3440(3) 0.7666(2) -0.03635(15) 0.0210(8) Uani 1 1 d . . . . .
N11 N 0.1739(3) 0.8626(3) 0.0263(2) 0.0220(10) Uani 1 1 d . . . . .
N21 N 0.2106(3) 0.8869(3) -0.0514(2) 0.0221(10) Uani 1 1 d . . . . .
N31 N 0.3198(3) 0.7725(3) 0.10174(19) 0.0216(10) Uani 1 1 d . . . . .
N41 N 0.4494(3) 0.7483(3) 0.07042(19) 0.0211(10) Uani 1 1 d . . . . .
C11 C 0.2908(4) 0.7718(3) 0.0010(2) 0.0199(11) Uani 1 1 d . . . . .
C21 C 0.2290(4) 0.8430(3) -0.0069(2) 0.0200(11) Uani 1 1 d . . . . .
C31 C 0.1174(4) 0.9232(3) 0.0025(2) 0.0201(11) Uani 1 1 d D . . . .
C41 C 0.1396(4) 0.9390(3) -0.0455(2) 0.0240(12) Uani 1 1 d D . . . .
C51 C 0.2641(5) 0.8930(4) -0.0936(3) 0.0310(14) Uani 1 1 d . . . . .
H51A H 0.2357 0.8590 -0.1231 0.047 Uiso 1 1 calc R U . . .
H51B H 0.3316 0.8790 -0.0792 0.047 Uiso 1 1 calc R U . . .
H51C H 0.2609 0.9452 -0.1068 0.047 Uiso 1 1 calc R U . . .
C61 C 0.0453(4) 0.9581(3) 0.0286(2) 0.0220(11) Uani 1 1 d D . . . .
C71 C -0.0520(4) 0.9499(4) 0.0078(3) 0.0344(15) Uani 1 1 d . . . . .
H71 H -0.0741 0.9228 -0.0246 0.041 Uiso 1 1 calc R U . . .
C81 C -0.1192(5) 0.9812(5) 0.0344(3) 0.0437(18) Uani 1 1 d . . . . .
H81 H -0.1864 0.9735 0.0210 0.052 Uiso 1 1 calc R U . . .
C91 C -0.0861(7) 1.0230(4) 0.0797(4) 0.051(2) Uani 1 1 d . . . . .
H91 H -0.1308 1.0458 0.0973 0.061 Uiso 1 1 calc R U . . .
C101 C 0.0104(6) 1.0322(4) 0.1000(3) 0.050(2) Uani 1 1 d . . . . .
H101 H 0.0323 1.0606 0.1319 0.060 Uiso 1 1 calc R U . . .
C111 C 0.0760(5) 1.0006(4) 0.0748(3) 0.0340(14) Uani 1 1 d . . . . .
H111 H 0.1430 1.0078 0.0891 0.041 Uiso 1 1 calc R U . . .
C121 C 0.1003(4) 1.0001(3) -0.0836(2) 0.0229(12) Uani 1 1 d D . . . .
C131 C 0.0730(5) 0.9883(4) -0.1382(3) 0.0316(14) Uani 1 1 d . . . . .
H131 H 0.0796 0.9396 -0.1526 0.038 Uiso 1 1 calc R U . . .
C141 C 0.0362(5) 1.0474(4) -0.1716(3) 0.0351(15) Uani 1 1 d . . . . .
H141 H 0.0186 1.0390 -0.2091 0.042 Uiso 1 1 calc R U . . .
C151 C 0.0244(5) 1.1184(4) -0.1518(3) 0.0390(16) Uani 1 1 d . . . . .
H151 H -0.0014 1.1586 -0.1752 0.047 Uiso 1 1 calc R U . . .
C161 C 0.0509(5) 1.1296(4) -0.0975(3) 0.0378(16) Uani 1 1 d . . . . .
H161 H 0.0418 1.1779 -0.0831 0.045 Uiso 1 1 calc R U . . .
C171 C 0.0900(5) 1.0722(3) -0.0638(3) 0.0315(14) Uani 1 1 d . . . . .
H171 H 0.1105 1.0816 -0.0265 0.038 Uiso 1 1 calc R U . . .
C181 C 0.3535(4) 0.7681(3) 0.0576(2) 0.0196(11) Uani 1 1 d . . . . .
C191 C 0.3957(4) 0.7547(3) 0.1445(2) 0.0242(12) Uani 1 1 d D . . . .
C201 C 0.4749(4) 0.7388(3) 0.1251(2) 0.0232(12) Uani 1 1 d D . . . .
C211 C 0.5174(4) 0.7509(4) 0.0353(3) 0.0316(14) Uani 1 1 d . . . . .
H21A H 0.5832 0.7562 0.0570 0.047 Uiso 1 1 calc R U . . .
H21B H 0.5021 0.7942 0.0110 0.047 Uiso 1 1 calc R U . . .
H21C H 0.5124 0.7042 0.0144 0.047 Uiso 1 1 calc R U . . .
C221 C 0.3825(4) 0.7477(4) 0.1997(2) 0.0272(13) Uani 1 1 d D . . . .
C231 C 0.3310(5) 0.8020(5) 0.2207(3) 0.0381(16) Uani 1 1 d . . . . .
H231 H 0.3059 0.8451 0.2001 0.046 Uiso 1 1 calc R U . . .
C241 C 0.3166(5) 0.7929(6) 0.2722(3) 0.051(2) Uani 1 1 d . . . . .
H241 H 0.2789 0.8287 0.2860 0.062 Uiso 1 1 calc R U . . .
C251 C 0.3565(6) 0.7325(6) 0.3033(3) 0.050(2) Uani 1 1 d . . . . .
H251 H 0.3460 0.7269 0.3383 0.060 Uiso 1 1 calc R U . . .
C261 C 0.4114(5) 0.6802(5) 0.2838(3) 0.0416(17) Uani 1 1 d . . . . .
H261 H 0.4410 0.6398 0.3059 0.050 Uiso 1 1 calc R U . . .
C271 C 0.4236(4) 0.6865(4) 0.2314(3) 0.0349(15) Uani 1 1 d . . . . .
H271 H 0.4595 0.6495 0.2174 0.042 Uiso 1 1 calc R U . . .
C281 C 0.5739(4) 0.7192(4) 0.1541(2) 0.0258(12) Uani 1 1 d D . . . .
C291 C 0.6197(4) 0.7605(4) 0.1991(3) 0.0330(14) Uani 1 1 d . . . . .
H291 H 0.5878 0.8023 0.2106 0.040 Uiso 1 1 calc R U . . .
C301 C 0.7115(4) 0.7408(5) 0.2272(3) 0.0388(17) Uani 1 1 d . . . . .
H301 H 0.7423 0.7698 0.2574 0.047 Uiso 1 1 calc R U . . .
C311 C 0.7584(5) 0.6799(5) 0.2117(3) 0.0462(19) Uani 1 1 d . . . . .
H311 H 0.8206 0.6660 0.2319 0.055 Uiso 1 1 calc R U . . .
C321 C 0.7158(5) 0.6394(5) 0.1674(3) 0.049(2) Uani 1 1 d . . . . .
H321 H 0.7501 0.5993 0.1556 0.059 Uiso 1 1 calc R U . . .
C331 C 0.6211(5) 0.6565(4) 0.1389(3) 0.0345(15) Uani 1 1 d . . . . .
H331 H 0.5899 0.6258 0.1097 0.041 Uiso 1 1 calc R U . . .
Fe2 Fe 0.33084(5) 0.68603(4) -0.08676(3) 0.02008(17) Uani 1 1 d . . . . .
Cl2 Cl 0.41369(11) 0.65744(10) -0.14773(7) 0.0356(4) Uani 1 1 d . . . . .
O12 O 0.1556(3) 0.7048(2) 0.03585(15) 0.0197(8) Uani 1 1 d . . . . .
N12 N 0.3265(3) 0.6076(3) -0.02605(19) 0.0209(10) Uani 1 1 d . . . . .
N22 N 0.2897(3) 0.5829(3) 0.05134(18) 0.0218(9) Uani 1 1 d . . . . .
N32 N 0.1811(3) 0.6981(3) -0.10175(18) 0.0203(9) Uani 1 1 d . . . . .
N42 N 0.0526(3) 0.7225(3) -0.0699(2) 0.0219(10) Uani 1 1 d . . . . .
C12 C 0.2093(4) 0.6987(3) -0.0015(2) 0.0184(10) Uani 1 1 d . . . . .
C22 C 0.2722(4) 0.6284(3) 0.0073(2) 0.0203(11) Uani 1 1 d . . . . .
C32 C 0.3826(4) 0.5489(3) -0.0026(2) 0.0237(12) Uani 1 1 d D . . . .
C42 C 0.3608(4) 0.5320(3) 0.0456(2) 0.0225(12) Uani 1 1 d D . . . .
C52 C 0.2331(4) 0.5778(4) 0.0932(2) 0.0290(13) Uani 1 1 d . . . . .
H52A H 0.2556 0.6165 0.1205 0.044 Uiso 1 1 calc R U . . .
H52B H 0.2418 0.5277 0.1098 0.044 Uiso 1 1 calc R U . . .
H52C H 0.1647 0.5860 0.0769 0.044 Uiso 1 1 calc R U . . .
C62 C 0.4541(4) 0.5129(3) -0.0281(2) 0.0263(12) Uani 1 1 d D . . . .
C72 C 0.5528(5) 0.5219(4) -0.0074(3) 0.0374(16) Uani 1 1 d . . . . .
H72 H 0.5748 0.5501 0.0245 0.045 Uiso 1 1 calc R U . . .
C82 C 0.6183(6) 0.4904(5) -0.0327(4) 0.053(2) Uani 1 1 d . . . . .
H82 H 0.6852 0.4975 -0.0181 0.064 Uiso 1 1 calc R U . . .
C92 C 0.5893(6) 0.4488(5) -0.0789(3) 0.050(2) Uani 1 1 d . . . . .
H92 H 0.6356 0.4286 -0.0964 0.060 Uiso 1 1 calc R U . . .
C102 C 0.4921(7) 0.4368(4) -0.0993(3) 0.052(2) Uani 1 1 d . . . . .
H102 H 0.4710 0.4060 -0.1300 0.063 Uiso 1 1 calc R U . . .
C112 C 0.4238(6) 0.4710(4) -0.0740(3) 0.0438(18) Uani 1 1 d . . . . .
H112 H 0.3568 0.4647 -0.0889 0.053 Uiso 1 1 calc R U . . .
C122 C 0.3967(4) 0.4703(3) 0.0832(2) 0.0261(13) Uani 1 1 d D . . . .
C132 C 0.4256(5) 0.4816(4) 0.1389(3) 0.0315(14) Uani 1 1 d . . . . .
H132 H 0.4211 0.5305 0.1534 0.038 Uiso 1 1 calc R U . . .
C142 C 0.4610(5) 0.4207(4) 0.1731(3) 0.0375(16) Uani 1 1 d . . . . .
H142 H 0.4767 0.4281 0.2107 0.045 Uiso 1 1 calc R U . . .
C152 C 0.4730(5) 0.3511(4) 0.1524(3) 0.0343(15) Uani 1 1 d . . . . .
H152 H 0.5003 0.3110 0.1756 0.041 Uiso 1 1 calc R U . . .
C162 C 0.4454(5) 0.3388(4) 0.0975(3) 0.0364(16) Uani 1 1 d . . . . .
H162 H 0.4523 0.2900 0.0833 0.044 Uiso 1 1 calc R U . . .
C172 C 0.4074(5) 0.3984(4) 0.0631(3) 0.0306(14) Uani 1 1 d . . . . .
H172 H 0.3888 0.3897 0.0257 0.037 Uiso 1 1 calc R U . . .
C182 C 0.1463(4) 0.7028(3) -0.0577(2) 0.0199(11) Uani 1 1 d . . . . .
C192 C 0.1063(4) 0.7171(3) -0.1443(2) 0.0221(11) Uani 1 1 d D . . . .
C202 C 0.0244(4) 0.7310(3) -0.1254(2) 0.0249(12) Uani 1 1 d D . . . .
C212 C -0.0178(4) 0.7227(4) -0.0354(2) 0.0296(13) Uani 1 1 d . . . . .
H21D H -0.0040 0.6805 -0.0101 0.044 Uiso 1 1 calc R U . . .
H21E H -0.0832 0.7174 -0.0577 0.044 Uiso 1 1 calc R U . . .
H21F H -0.0128 0.7705 -0.0156 0.044 Uiso 1 1 calc R U . . .
C222 C 0.1188(4) 0.7231(4) -0.1995(2) 0.0259(12) Uani 1 1 d D . . . .
C232 C 0.1746(4) 0.6711(4) -0.2198(3) 0.0332(14) Uani 1 1 d . . . . .
H232 H 0.2041 0.6303 -0.1981 0.040 Uiso 1 1 calc R U . . .
C242 C 0.1873(5) 0.6786(5) -0.2717(3) 0.0437(17) Uani 1 1 d . . . . .
H242 H 0.2233 0.6420 -0.2859 0.052 Uiso 1 1 calc R U . . .
C252 C 0.1469(5) 0.7403(5) -0.3030(3) 0.0444(18) Uani 1 1 d . . . . .
H252 H 0.1562 0.7459 -0.3382 0.053 Uiso 1 1 calc R U . . .
C262 C 0.0930(5) 0.7937(4) -0.2825(3) 0.0382(15) Uani 1 1 d . . . . .
H262 H 0.0667 0.8364 -0.3032 0.046 Uiso 1 1 calc R U . . .
C272 C 0.0785(4) 0.7836(4) -0.2319(2) 0.0297(13) Uani 1 1 d . . . . .
H272 H 0.0397 0.8190 -0.2185 0.036 Uiso 1 1 calc R U . . .
C282 C -0.0743(4) 0.7515(4) -0.1551(2) 0.0288(13) Uani 1 1 d D . . . .
C292 C -0.1183(4) 0.7071(4) -0.1986(3) 0.0343(15) Uani 1 1 d . . . . .
H292 H -0.0862 0.6643 -0.2087 0.041 Uiso 1 1 calc R U . . .
C302 C -0.2114(5) 0.7270(5) -0.2273(3) 0.047(2) Uani 1 1 d . . . . .
H302 H -0.2416 0.6988 -0.2581 0.057 Uiso 1 1 calc R U . . .
C312 C -0.2592(5) 0.7871(6) -0.2111(3) 0.048(2) Uani 1 1 d . . . . .
H312 H -0.3233 0.7984 -0.2298 0.058 Uiso 1 1 calc R U . . .
C322 C -0.2147(5) 0.8315(5) -0.1677(3) 0.0439(18) Uani 1 1 d . . . . .
H322 H -0.2467 0.8743 -0.1576 0.053 Uiso 1 1 calc R U . . .
C332 C -0.1231(4) 0.8124(4) -0.1395(3) 0.0373(16) Uani 1 1 d . . . . .
H332 H -0.0931 0.8412 -0.1090 0.045 Uiso 1 1 calc R U . . .
Fe3 Fe 0.33336(8) 0.09041(5) 0.55050(4) 0.0398(2) Uani 1 1 d . . . . .
Cl3 Cl 0.48247(16) 0.05696(17) 0.59772(9) 0.0678(7) Uani 1 1 d . . . . .
O13 O 0.1201(4) 0.2653(3) 0.46527(18) 0.0428(12) Uani 1 1 d . . . . .
N13 N 0.2449(5) 0.0855(3) 0.4718(2) 0.0464(15) Uani 1 1 d . . . . .
N23 N 0.1490(5) 0.1397(3) 0.4028(2) 0.0389(13) Uani 1 1 d . . . . .
N33 N 0.2116(5) 0.1342(3) 0.5738(2) 0.0390(14) Uani 1 1 d . . . . .
N43 N 0.0920(4) 0.2168(3) 0.5657(2) 0.0378(13) Uani 1 1 d . . . . .
C13 C 0.1856(6) 0.2139(4) 0.4913(3) 0.0380(15) Uani 1 1 d . . . . .
C23 C 0.1936(6) 0.1465(4) 0.4546(3) 0.0386(16) Uani 1 1 d . . . . .
C33 C 0.2328(7) 0.0363(4) 0.4272(3) 0.054(2) Uani 1 1 d D . . . .
C43 C 0.1742(7) 0.0691(4) 0.3862(3) 0.052(2) Uani 1 1 d D . . . .
C53 C 0.0939(6) 0.1951(4) 0.3670(3) 0.0469(18) Uani 1 1 d . . . . .
H53A H 0.0276 0.1963 0.3717 0.070 Uiso 1 1 calc R U . . .
H53B H 0.0935 0.1814 0.3299 0.070 Uiso 1 1 calc R U . . .
H53C H 0.1234 0.2450 0.3749 0.070 Uiso 1 1 calc R U . . .
C6A C 0.2995(18) -0.0291(10) 0.4286(7) 0.047(5) Uani 0.47(4) 1 d D U P A 1
C7A C 0.252(2) -0.0956(9) 0.4067(6) 0.042(5) Uani 0.47(4) 1 d D U P A 1
H7A H 0.1856 -0.0929 0.3886 0.051 Uiso 0.47(4) 1 calc R U P A 1
C8A C 0.299(2) -0.1646(10) 0.4108(6) 0.055(6) Uani 0.47(4) 1 d D U P A 1
H8A H 0.2658 -0.2091 0.3960 0.066 Uiso 0.47(4) 1 calc R U P A 1
C9A C 0.396(2) -0.1674(12) 0.4374(7) 0.056(6) Uani 0.47(4) 1 d D U P A 1
H9A H 0.4290 -0.2143 0.4403 0.067 Uiso 0.47(4) 1 calc R U P A 1
C10A C 0.445(2) -0.1033(13) 0.4594(7) 0.062(6) Uani 0.47(4) 1 d D U P A 1
H10A H 0.5106 -0.1066 0.4774 0.075 Uiso 0.47(4) 1 calc R U P A 1
C11A C 0.398(2) -0.0349(12) 0.4554(7) 0.058(6) Uani 0.47(4) 1 d D U P A 1
H11A H 0.4322 0.0089 0.4707 0.070 Uiso 0.47(4) 1 calc R U P A 1
C6B C 0.2657(12) -0.0431(6) 0.4318(5) 0.029(3) Uani 0.53(4) 1 d D U P A 2
C7B C 0.2109(14) -0.1051(7) 0.4092(5) 0.035(3) Uani 0.53(4) 1 d D U P A 2
H7B H 0.1454 -0.0977 0.3914 0.042 Uiso 0.53(4) 1 calc R U P A 2
C8B C 0.2495(17) -0.1772(7) 0.4122(5) 0.047(4) Uani 0.53(4) 1 d D U P A 2
H8B H 0.2117 -0.2193 0.3968 0.056 Uiso 0.53(4) 1 calc R U P A 2
C9B C 0.3463(17) -0.1857(9) 0.4387(6) 0.052(5) Uani 0.53(4) 1 d D U P A 2
H9B H 0.3744 -0.2346 0.4412 0.063 Uiso 0.53(4) 1 calc R U P A 2
C10B C 0.4021(13) -0.1253(9) 0.4613(5) 0.039(4) Uani 0.53(4) 1 d D U P A 2
H10B H 0.4676 -0.1332 0.4789 0.047 Uiso 0.53(4) 1 calc R U P A 2
C11B C 0.3635(13) -0.0534(8) 0.4586(5) 0.037(4) Uani 0.53(4) 1 d D U P A 2
H11B H 0.4016 -0.0117 0.4745 0.045 Uiso 0.53(4) 1 calc R U P A 2
C123 C 0.1336(8) 0.0402(5) 0.3316(3) 0.064(3) Uani 1 1 d D . . . .
C133 C 0.0303(8) 0.0335(6) 0.3131(4) 0.083(4) Uani 1 1 d . . . . .
H133 H -0.0103 0.0512 0.3351 0.100 Uiso 1 1 calc R U . . .
C143 C -0.0105(10) 0.0017(7) 0.2638(4) 0.091(4) Uani 1 1 d . . . . .
H143 H -0.0786 -0.0018 0.2516 0.110 Uiso 1 1 calc R U . . .
C153 C 0.0500(11) -0.0248(6) 0.2328(4) 0.095(4) Uani 1 1 d . . . . .
H153 H 0.0226 -0.0471 0.1992 0.114 Uiso 1 1 calc R U . . .
C163 C 0.1500(12) -0.0198(6) 0.2494(4) 0.095(4) Uani 1 1 d . . . . .
H163 H 0.1899 -0.0385 0.2272 0.114 Uiso 1 1 calc R U . . .
C173 C 0.1920(9) 0.0137(5) 0.2999(4) 0.071(3) Uani 1 1 d . . . . .
H173 H 0.2601 0.0176 0.3115 0.085 Uiso 1 1 calc R U . . .
C183 C 0.1604(6) 0.1868(4) 0.5427(3) 0.0386(15) Uani 1 1 d . . . . .
C193 C 0.1720(5) 0.1273(4) 0.6184(2) 0.0369(15) Uani 1 1 d D . . . .
C203 C 0.0982(5) 0.1788(4) 0.6146(2) 0.0376(15) Uani 1 1 d D . . . .
C213 C 0.0180(6) 0.2728(5) 0.5466(3) 0.0501(19) Uani 1 1 d . . . . .
H21G H 0.0317 0.3184 0.5687 0.075 Uiso 1 1 calc R U . . .
H21H H -0.0449 0.2525 0.5488 0.075 Uiso 1 1 calc R U . . .
H21I H 0.0173 0.2856 0.5093 0.075 Uiso 1 1 calc R U . . .
C223 C 0.2141(5) 0.0763(4) 0.6638(2) 0.0379(15) Uani 1 1 d D . . . .
C233 C 0.1567(7) 0.0278(4) 0.6857(4) 0.054(2) Uani 1 1 d . . . . .
H233 H 0.0890 0.0267 0.6716 0.065 Uiso 1 1 calc R U . . .
C243 C 0.1979(7) -0.0188(5) 0.7280(3) 0.057(2) Uani 1 1 d . . . . .
H243 H 0.1584 -0.0512 0.7433 0.069 Uiso 1 1 calc R U . . .
C253 C 0.2983(7) -0.0181(5) 0.7483(3) 0.054(2) Uani 1 1 d . . . . .
H253 H 0.3267 -0.0497 0.7776 0.064 Uiso 1 1 calc R U . . .
C263 C 0.3546(7) 0.0280(5) 0.7259(3) 0.052(2) Uani 1 1 d . . . . .
H263 H 0.4226 0.0274 0.7392 0.063 Uiso 1 1 calc R U . . .
C273 C 0.3142(6) 0.0756(5) 0.6840(3) 0.0472(18) Uani 1 1 d . . . . .
H273 H 0.3543 0.1079 0.6690 0.057 Uiso 1 1 calc R U . . .
C28A C 0.0540(11) 0.2100(12) 0.6555(5) 0.048(5) Uani 0.443(18) 1 d D U P B 3
C29A C -0.0054(12) 0.1609(12) 0.6745(6) 0.061(5) Uani 0.443(18) 1 d D U P B 3
H29A H -0.0097 0.1096 0.6632 0.073 Uiso 0.443(18) 1 calc R U P B 3
C30A C -0.0576(13) 0.1849(14) 0.7090(6) 0.070(5) Uani 0.443(18) 1 d D U P B 3
H30A H -0.0988 0.1514 0.7222 0.084 Uiso 0.443(18) 1 calc R U P B 3
C31A C -0.0490(15) 0.2604(16) 0.7245(6) 0.076(7) Uani 0.443(18) 1 d D U P B 3
H31A H -0.0856 0.2779 0.7487 0.091 Uiso 0.443(18) 1 calc R U P B 3
C32A C 0.0127(15) 0.3136(14) 0.7055(7) 0.072(6) Uani 0.443(18) 1 d D U P B 3
H32A H 0.0174 0.3648 0.7170 0.087 Uiso 0.443(18) 1 calc R U P B 3
C33A C 0.0650(13) 0.2867(12) 0.6696(7) 0.056(5) Uani 0.443(18) 1 d D U P B 3
H33A H 0.1063 0.3188 0.6552 0.067 Uiso 0.443(18) 1 calc R U P B 3
C28B C 0.0273(8) 0.1953(6) 0.6487(4) 0.025(3) Uani 0.557(18) 1 d D U P B 4
C29B C -0.0512(9) 0.1493(6) 0.6514(5) 0.046(3) Uani 0.557(18) 1 d D U P B 4
H29B H -0.0638 0.1060 0.6290 0.056 Uiso 0.557(18) 1 calc R U P B 4
C30B C -0.1097(10) 0.1642(8) 0.6849(6) 0.056(4) Uani 0.557(18) 1 d D U P B 4
H30B H -0.1627 0.1319 0.6857 0.068 Uiso 0.557(18) 1 calc R U P B 4
C31B C -0.0918(10) 0.2270(9) 0.7181(5) 0.047(3) Uani 0.557(18) 1 d D U P B 4
H31B H -0.1328 0.2366 0.7418 0.057 Uiso 0.557(18) 1 calc R U P B 4
C32B C -0.0126(11) 0.2783(9) 0.7179(5) 0.049(4) Uani 0.557(18) 1 d D U P B 4
H32B H -0.0007 0.3216 0.7403 0.059 Uiso 0.557(18) 1 calc R U P B 4
C33B C 0.0451(9) 0.2596(7) 0.6823(4) 0.035(3) Uani 0.557(18) 1 d D U P B 4
H33B H 0.0982 0.2912 0.6807 0.042 Uiso 0.557(18) 1 calc R U P B 4
O23 O 0.2766(4) -0.0240(3) 0.5614(3) 0.0629(17) Uani 1 1 d D U . . .
C343 C 0.1767(5) -0.0462(4) 0.5427(3) 0.0460(15) Uani 1 1 d D U . . .
H34A H 0.1488 -0.0261 0.5065 0.055 Uiso 0.62(3) 1 calc R U P C 5
H34B H 0.1369 -0.0295 0.5675 0.055 Uiso 0.62(3) 1 calc R U P C 5
H34C H 0.1621 -0.0558 0.5037 0.055 Uiso 0.38(3) 1 calc R U P C 6
H34D H 0.1335 -0.0056 0.5499 0.055 Uiso 0.38(3) 1 calc R U P C 6
C35A C 0.1863(14) -0.1322(6) 0.5422(8) 0.083(6) Uani 0.62(3) 1 d D U P C 5
H35A H 0.1252 -0.1573 0.5443 0.100 Uiso 0.62(3) 1 calc R U P C 5
H35B H 0.2065 -0.1499 0.5099 0.100 Uiso 0.62(3) 1 calc R U P C 5
C35B C 0.1616(11) -0.1185(11) 0.5729(12) 0.070(7) Uani 0.38(3) 1 d D U P C 6
H35C H 0.1316 -0.1075 0.6032 0.084 Uiso 0.38(3) 1 calc R U P C 6
H35D H 0.1215 -0.1558 0.5489 0.084 Uiso 0.38(3) 1 calc R U P C 6
C363 C 0.2633(7) -0.1455(6) 0.5918(5) 0.106(4) Uani 1 1 d D U . . .
H36A H 0.2366 -0.1427 0.6241 0.127 Uiso 0.62(3) 1 calc R U P C 5
H36B H 0.2939 -0.1956 0.5906 0.127 Uiso 0.62(3) 1 calc R U P C 5
H36C H 0.2725 -0.1656 0.6286 0.127 Uiso 0.38(3) 1 calc R U P C 6
H36D H 0.2755 -0.1872 0.5684 0.127 Uiso 0.38(3) 1 calc R U P C 6
C373 C 0.3337(5) -0.0831(3) 0.5911(3) 0.0487(15) Uani 1 1 d D U . . .
H37A H 0.3637 -0.0662 0.6279 0.058 Uiso 1 1 calc R U . . .
H37B H 0.3851 -0.0995 0.5733 0.058 Uiso 1 1 calc R U . . .
Fe4 Fe 0.15307(8) 0.36996(6) 0.45082(4) 0.0444(3) Uani 1 1 d D . . . .
Cl4A Cl 0.0120(2) 0.4081(2) 0.40288(14) 0.0355(12) Uani 0.449(7) 1 d D . P D 7
Cl4B Cl 0.0525(2) 0.45495(17) 0.40568(11) 0.0429(10) Uani 0.551(7) 1 d D . P D 8
O14 O 0.3616(4) 0.1949(3) 0.53517(18) 0.0396(11) Uani 1 1 d . . . . .
N14 N 0.2350(5) 0.3750(3) 0.5301(2) 0.0454(15) Uani 1 1 d . . . . .
N24 N 0.3408(5) 0.3235(3) 0.5979(2) 0.0434(15) Uani 1 1 d . . . . .
N34 N 0.2766(5) 0.3300(3) 0.4270(2) 0.0403(14) Uani 1 1 d . . . . .
N44 N 0.3908(5) 0.2454(4) 0.4349(2) 0.0433(15) Uani 1 1 d . . . . .
C14 C 0.2967(5) 0.2469(4) 0.5095(3) 0.0371(15) Uani 1 1 d . . . . .
C24 C 0.2920(6) 0.3153(4) 0.5454(3) 0.0423(17) Uani 1 1 d . . . . .
C34 C 0.2472(7) 0.4233(4) 0.5720(3) 0.051(2) Uani 1 1 d D . . . .
C44 C 0.3146(7) 0.3925(4) 0.6159(3) 0.051(2) Uani 1 1 d D . . . .
C54 C 0.4030(6) 0.2681(5) 0.6333(3) 0.0489(19) Uani 1 1 d . . . . .
H54A H 0.4415 0.2400 0.6126 0.073 Uiso 1 1 calc R U . . .
H54B H 0.3626 0.2328 0.6479 0.073 Uiso 1 1 calc R U . . .
H54C H 0.4461 0.2949 0.6627 0.073 Uiso 1 1 calc R U . . .
C64 C 0.1976(7) 0.4980(4) 0.5679(3) 0.059(2) Uani 1 1 d D . . . .
C74 C 0.2475(11) 0.5619(6) 0.5909(4) 0.084(4) Uani 1 1 d . . . . .
H74 H 0.3135 0.5584 0.6090 0.101 Uiso 1 1 calc R U . . .
C84 C 0.1994(12) 0.6310(6) 0.5871(4) 0.091(4) Uani 1 1 d . . . . .
H84 H 0.2336 0.6746 0.6027 0.110 Uiso 1 1 calc R U . . .
C94 C 0.1024(13) 0.6382(6) 0.5610(4) 0.109(6) Uani 1 1 d . . . . .
H94 H 0.0712 0.6859 0.5590 0.130 Uiso 1 1 calc R U . . .
C104 C 0.0532(10) 0.5760(7) 0.5386(4) 0.095(4) Uani 1 1 d . . . . .
H104 H -0.0128 0.5797 0.5207 0.114 Uiso 1 1 calc R U . . .
C114 C 0.1019(9) 0.5050(6) 0.5422(4) 0.081(4) Uani 1 1 d . . . . .
H114 H 0.0676 0.4616 0.5265 0.097 Uiso 1 1 calc R U . . .
C124 C 0.3566(8) 0.4237(5) 0.6697(3) 0.064(2) Uani 1 1 d D U . . .
C134 C 0.4523(10) 0.4277(6) 0.6892(4) 0.081(3) Uani 1 1 d . U . . .
H134 H 0.4964 0.4102 0.6692 0.097 Uiso 1 1 calc R U . . .
C144 C 0.4846(12) 0.4589(6) 0.7405(4) 0.106(4) Uani 1 1 d . U . . .
H144 H 0.5520 0.4582 0.7556 0.127 Uiso 1 1 calc R U . . .
C154 C 0.4297(13) 0.4885(5) 0.7687(4) 0.109(4) Uani 1 1 d . U . . .
H154 H 0.4567 0.5124 0.8019 0.131 Uiso 1 1 calc R U . . .
C164 C 0.3313(13) 0.4848(6) 0.7496(4) 0.099(4) Uani 1 1 d . U . . .
H164 H 0.2895 0.5046 0.7703 0.119 Uiso 1 1 calc R U . . .
C174 C 0.2930(10) 0.4521(6) 0.7000(3) 0.082(3) Uani 1 1 d . U . . .
H174 H 0.2251 0.4489 0.6867 0.098 Uiso 1 1 calc R U . . .
C184 C 0.3236(5) 0.2747(4) 0.4583(3) 0.0347(14) Uani 1 1 d . . . . .
C194 C 0.3145(5) 0.3349(4) 0.3826(2) 0.0375(15) Uani 1 1 d D . . . .
C204 C 0.3855(5) 0.2830(4) 0.3871(3) 0.0411(15) Uani 1 1 d D . . . .
C214 C 0.4670(6) 0.1876(5) 0.4563(3) 0.0515(19) Uani 1 1 d . . . . .
H21J H 0.4384 0.1370 0.4519 0.077 Uiso 1 1 calc R U . . .
H21K H 0.4942 0.1973 0.4943 0.077 Uiso 1 1 calc R U . . .
H21L H 0.5182 0.1908 0.4365 0.077 Uiso 1 1 calc R U . . .
C224 C 0.2746(5) 0.3886(4) 0.3388(2) 0.0349(14) Uani 1 1 d D . . . .
C234 C 0.3330(7) 0.4405(5) 0.3198(4) 0.064(3) Uani 1 1 d . . . . .
H234 H 0.4001 0.4426 0.3356 0.076 Uiso 1 1 calc R U . . .
C244 C 0.2935(7) 0.4890(5) 0.2780(5) 0.071(3) Uani 1 1 d . . . . .
H244 H 0.3344 0.5241 0.2659 0.085 Uiso 1 1 calc R U . . .
C254 C 0.1997(6) 0.4877(4) 0.2543(3) 0.0466(18) Uani 1 1 d . . . . .
H254 H 0.1743 0.5218 0.2260 0.056 Uiso 1 1 calc R U . . .
C264 C 0.1396(6) 0.4362(5) 0.2715(4) 0.052(2) Uani 1 1 d . . . . .
H264 H 0.0728 0.4344 0.2549 0.062 Uiso 1 1 calc R U . . .
C274 C 0.1787(5) 0.3866(5) 0.3137(3) 0.0459(18) Uani 1 1 d . . . . .
H274 H 0.1377 0.3510 0.3251 0.055 Uiso 1 1 calc R U . . .
C284 C 0.4428(6) 0.2598(6) 0.3484(3) 0.055(2) Uani 1 1 d D U . . .
C294 C 0.5044(8) 0.3093(8) 0.3326(4) 0.080(3) Uani 1 1 d . U . . .
H294 H 0.5098 0.3598 0.3455 0.097 Uiso 1 1 calc R U . . .
C304 C 0.5616(11) 0.2838(11) 0.2959(5) 0.120(5) Uani 1 1 d . U . . .
H304 H 0.6068 0.3165 0.2854 0.144 Uiso 1 1 calc R U . . .
C314 C 0.5491(9) 0.2126(10) 0.2770(4) 0.104(4) Uani 1 1 d . U . . .
H314 H 0.5834 0.1962 0.2514 0.124 Uiso 1 1 calc R U . . .
C324 C 0.4910(9) 0.1657(10) 0.2932(4) 0.107(4) Uani 1 1 d . U . . .
H324 H 0.4868 0.1151 0.2805 0.128 Uiso 1 1 calc R U . . .
C334 C 0.4353(7) 0.1878(7) 0.3284(4) 0.074(3) Uani 1 1 d . U . . .
H334 H 0.3919 0.1530 0.3386 0.089 Uiso 1 1 calc R U . . .
Cl15 Cl 0.195(6) 0.6464(15) 0.408(3) 0.39(4) Uiso 0.2 1 d D . P D 9
Cl25 Cl 0.2190(7) 0.4883(6) 0.4399(4) 0.050(2) Uiso 0.2 1 d D . P D 9
C15 C 0.268(6) 0.566(3) 0.414(5) 0.23(6) Uiso 0.2 1 d D . P D 9
H15A H 0.3319 0.5785 0.4376 0.276 Uiso 0.2 1 calc R U P D 9
H15B H 0.2793 0.5533 0.3783 0.276 Uiso 0.2 1 calc R U P D 9
Cl35 Cl 0.3919(5) 0.5056(3) 0.5095(3) 0.183(3) Uani 0.8 1 d D U P E 10
Cl45 Cl 0.2836(5) 0.6335(4) 0.4595(3) 0.173(3) Uani 0.8 1 d D U P E 10
C25 C 0.3113(9) 0.5364(7) 0.4528(6) 0.127(6) Uani 0.8 1 d D U P E 10
H25A H 0.2514 0.5060 0.4473 0.152 Uiso 0.8 1 calc R U P E 10
H25B H 0.3394 0.5295 0.4213 0.152 Uiso 0.8 1 calc R U P E 10
Cl16 Cl 0.7978(2) 0.8896(2) 0.15809(17) 0.1157(13) Uani 1 1 d D U . . .
Cl26 Cl 0.7754(2) 0.8020(2) 0.05806(18) 0.1345(17) Uani 1 1 d D U . . .
C16 C 0.8424(8) 0.8176(7) 0.1225(4) 0.122(4) Uani 1 1 d D U . . .
H16A H 0.9091 0.8308 0.1206 0.147 Uiso 1 1 calc R U . . .
H16B H 0.8454 0.7699 0.1429 0.147 Uiso 1 1 calc R U . . .
Cl17 Cl 0.29867(18) 0.0682(2) 0.16760(15) 0.1167(14) Uani 1 1 d D U . . .
Cl27 Cl 0.2730(2) 0.16053(19) 0.0709(2) 0.1317(17) Uani 1 1 d D U . . .
C17 C 0.3477(6) 0.1366(6) 0.1326(4) 0.123(4) Uani 1 1 d D U . . .
H17A H 0.4098 0.1177 0.1266 0.147 Uiso 1 1 calc R U . . .
H17B H 0.3613 0.1827 0.1549 0.147 Uiso 1 1 calc R U . . .

loop_
_atom_site_aniso_label
_atom_site_aniso_U_11
_atom_site_aniso_U_22
_atom_site_aniso_U_33
_atom_site_aniso_U_23
_atom_site_aniso_U_13
_atom_site_aniso_U_12
Fe1 0.0182(4) 0.0198(4) 0.0216(4) 0.0004(3) 0.0067(3) 0.0029(3)
Cl1 0.0321(8) 0.0398(8) 0.0361(8) -0.0063(7) 0.0189(6) 0.0021(7)
O11 0.0185(18) 0.0243(19) 0.021(2) 0.0012(16) 0.0060(15) 0.0022(16)
N11 0.018(2) 0.019(2) 0.027(3) 0.003(2) 0.0031(18) 0.0011(19)
N21 0.021(2) 0.018(2) 0.029(3) 0.002(2) 0.0091(19) 0.003(2)
N31 0.017(2) 0.024(2) 0.024(2) 0.003(2) 0.0025(17) 0.0024(19)
N41 0.017(2) 0.023(2) 0.023(2) 0.0010(19) 0.0034(18) 0.0027(19)
C11 0.014(2) 0.020(3) 0.025(3) 0.001(2) 0.003(2) 0.001(2)
C21 0.015(2) 0.020(3) 0.024(3) 0.000(2) 0.003(2) -0.002(2)
C31 0.018(2) 0.016(2) 0.026(3) 0.003(2) 0.003(2) 0.004(2)
C41 0.027(3) 0.019(3) 0.025(3) 0.000(2) 0.005(2) 0.004(2)
C51 0.041(3) 0.025(3) 0.031(3) 0.008(3) 0.017(3) 0.004(3)
C61 0.024(3) 0.016(2) 0.027(3) 0.005(2) 0.008(2) 0.009(2)
C71 0.020(3) 0.040(4) 0.043(4) 0.000(3) 0.007(3) 0.006(3)
C81 0.030(3) 0.050(4) 0.056(5) 0.018(4) 0.020(3) 0.021(3)
C91 0.068(6) 0.033(4) 0.062(6) 0.012(4) 0.037(5) 0.030(4)
C101 0.065(5) 0.037(4) 0.053(5) -0.007(4) 0.022(4) 0.020(4)
C111 0.041(4) 0.032(3) 0.028(3) -0.007(3) 0.006(3) 0.002(3)
C121 0.025(3) 0.014(2) 0.030(3) 0.007(2) 0.007(2) 0.003(2)
C131 0.036(3) 0.024(3) 0.031(3) -0.002(3) 0.001(3) 0.002(3)
C141 0.043(4) 0.031(3) 0.029(3) 0.004(3) 0.003(3) 0.001(3)
C151 0.044(4) 0.036(4) 0.038(4) 0.014(3) 0.011(3) 0.013(3)
C161 0.051(4) 0.022(3) 0.043(4) 0.003(3) 0.016(3) 0.006(3)
C171 0.042(4) 0.023(3) 0.030(3) 0.002(3) 0.009(3) 0.000(3)
C181 0.013(2) 0.021(3) 0.025(3) 0.004(2) 0.004(2) 0.001(2)
C191 0.020(3) 0.025(3) 0.025(3) -0.001(2) 0.001(2) 0.001(2)
C201 0.018(3) 0.027(3) 0.024(3) -0.001(2) 0.001(2) 0.005(2)
C211 0.013(3) 0.050(4) 0.031(3) 0.001(3) 0.004(2) 0.007(3)
C221 0.023(3) 0.033(3) 0.023(3) -0.004(3) 0.000(2) 0.000(3)
C231 0.033(3) 0.053(4) 0.028(3) 0.000(3) 0.008(3) 0.008(3)
C241 0.042(4) 0.082(6) 0.029(4) -0.010(4) 0.008(3) 0.016(4)
C251 0.047(4) 0.081(6) 0.023(4) 0.006(4) 0.011(3) 0.000(4)
C261 0.044(4) 0.048(4) 0.027(3) 0.015(3) -0.005(3) -0.013(3)
C271 0.030(3) 0.042(4) 0.030(3) 0.004(3) 0.001(2) -0.011(3)
C281 0.015(2) 0.030(3) 0.030(3) 0.005(3) 0.001(2) 0.003(2)
C291 0.028(3) 0.035(3) 0.032(3) 0.002(3) 0.000(3) 0.003(3)
C301 0.023(3) 0.054(4) 0.033(4) 0.004(3) -0.006(3) -0.009(3)
C311 0.021(3) 0.068(5) 0.043(4) 0.006(4) -0.007(3) 0.010(4)
C321 0.029(4) 0.063(5) 0.054(5) 0.011(4) 0.008(3) 0.019(4)
C331 0.030(3) 0.041(4) 0.030(3) 0.001(3) 0.004(3) 0.009(3)
Fe2 0.0184(4) 0.0216(4) 0.0213(4) 0.0001(3) 0.0067(3) 0.0031(3)
Cl2 0.0327(8) 0.0440(9) 0.0352(9) -0.0077(7) 0.0182(7) 0.0013(7)
O12 0.0174(18) 0.0191(18) 0.025(2) 0.0002(16) 0.0086(15) -0.0004(15)
N12 0.020(2) 0.020(2) 0.023(2) 0.0007(19) 0.0054(18) 0.0042(19)
N22 0.023(2) 0.022(2) 0.019(2) 0.003(2) 0.0035(18) 0.002(2)
N32 0.022(2) 0.018(2) 0.020(2) -0.0015(19) 0.0041(17) 0.0012(19)
N42 0.014(2) 0.026(2) 0.025(3) 0.002(2) 0.0036(18) 0.0002(19)
C12 0.020(2) 0.017(2) 0.018(3) -0.001(2) 0.007(2) 0.001(2)
C22 0.021(3) 0.017(2) 0.023(3) 0.000(2) 0.006(2) 0.002(2)
C32 0.023(3) 0.019(3) 0.028(3) -0.002(2) 0.003(2) 0.001(2)
C42 0.021(3) 0.015(2) 0.030(3) 0.004(2) 0.005(2) 0.002(2)
C52 0.033(3) 0.028(3) 0.030(3) 0.009(3) 0.014(3) 0.009(3)
C62 0.025(3) 0.023(3) 0.032(3) 0.005(3) 0.009(2) 0.007(2)
C72 0.032(3) 0.042(4) 0.039(4) 0.007(3) 0.008(3) 0.010(3)
C82 0.032(4) 0.061(5) 0.071(6) 0.020(5) 0.021(4) 0.019(4)
C92 0.063(5) 0.047(4) 0.054(5) 0.025(4) 0.040(4) 0.036(4)
C102 0.096(7) 0.034(4) 0.034(4) -0.001(3) 0.031(4) 0.018(4)
C112 0.044(4) 0.035(4) 0.053(5) -0.006(3) 0.012(4) 0.014(3)
C122 0.022(3) 0.027(3) 0.028(3) 0.002(2) 0.002(2) 0.003(2)
C132 0.037(3) 0.026(3) 0.028(3) 0.003(3) 0.001(3) 0.001(3)
C142 0.036(4) 0.042(4) 0.029(4) 0.009(3) -0.005(3) -0.001(3)
C152 0.034(3) 0.026(3) 0.039(4) 0.010(3) 0.001(3) 0.004(3)
C162 0.051(4) 0.024(3) 0.037(4) 0.007(3) 0.016(3) 0.014(3)
C172 0.039(4) 0.026(3) 0.028(3) 0.006(3) 0.009(3) 0.012(3)
C182 0.019(2) 0.016(2) 0.024(3) -0.004(2) 0.004(2) -0.002(2)
C192 0.020(3) 0.022(3) 0.024(3) 0.002(2) 0.003(2) 0.000(2)
C202 0.021(3) 0.027(3) 0.026(3) 0.004(2) 0.003(2) -0.002(2)
C212 0.020(3) 0.042(3) 0.029(3) 0.004(3) 0.010(2) -0.003(3)
C222 0.021(3) 0.036(3) 0.020(3) 0.001(2) 0.004(2) -0.004(3)
C232 0.030(3) 0.040(4) 0.028(3) -0.001(3) 0.002(2) 0.007(3)
C242 0.043(4) 0.057(5) 0.035(4) -0.005(4) 0.017(3) 0.005(4)
C252 0.047(4) 0.061(5) 0.025(4) 0.002(3) 0.008(3) -0.013(4)
C262 0.041(3) 0.039(3) 0.033(3) 0.000(3) 0.004(3) -0.003(3)
C272 0.029(3) 0.031(3) 0.027(3) 0.000(3) 0.002(2) 0.007(3)
C282 0.021(3) 0.040(3) 0.023(3) 0.006(3) 0.000(2) 0.003(3)
C292 0.024(3) 0.043(4) 0.034(3) 0.003(3) 0.004(2) -0.006(3)
C302 0.036(4) 0.068(5) 0.032(4) 0.006(4) -0.005(3) -0.002(4)
C312 0.022(3) 0.072(5) 0.047(4) 0.024(4) 0.001(3) 0.007(4)
C322 0.031(4) 0.055(5) 0.044(4) 0.005(4) 0.004(3) 0.018(3)
C332 0.025(3) 0.044(4) 0.040(4) -0.001(3) 0.002(3) 0.008(3)
Fe3 0.0559(6) 0.0326(5) 0.0257(5) -0.0031(4) -0.0013(4) 0.0207(4)
Cl3 0.0565(12) 0.0872(17) 0.0535(13) 0.0008(12) -0.0001(10) 0.0348(13)
O13 0.068(3) 0.031(2) 0.026(2) 0.0034(18) 0.003(2) 0.025(2)
N13 0.078(4) 0.024(2) 0.031(3) -0.005(2) 0.001(3) 0.018(3)
N23 0.060(4) 0.030(3) 0.024(3) -0.002(2) 0.002(2) 0.013(3)
N33 0.053(3) 0.028(3) 0.030(3) -0.006(2) -0.002(2) 0.011(2)
N43 0.049(3) 0.034(3) 0.027(3) -0.003(2) 0.003(2) 0.019(2)
C13 0.059(4) 0.026(3) 0.024(3) -0.002(2) 0.001(3) 0.012(3)
C23 0.059(4) 0.029(3) 0.022(3) -0.003(2) -0.001(3) 0.013(3)
C33 0.091(6) 0.029(3) 0.031(4) -0.008(3) -0.007(4) 0.018(4)
C43 0.090(6) 0.031(3) 0.029(4) -0.010(3) 0.001(4) 0.016(4)
C53 0.075(5) 0.031(3) 0.029(4) -0.005(3) 0.000(3) 0.014(4)
C6A 0.087(12) 0.024(7) 0.031(8) -0.007(6) 0.015(8) -0.002(8)
C7A 0.071(12) 0.023(7) 0.031(8) -0.008(5) 0.007(8) 0.003(7)
C8A 0.095(15) 0.027(7) 0.044(9) -0.002(6) 0.019(9) 0.023(8)
C9A 0.085(14) 0.035(8) 0.046(10) -0.004(7) 0.012(8) 0.023(8)
C10A 0.103(14) 0.039(8) 0.047(10) -0.005(7) 0.024(9) 0.007(9)
C11A 0.085(12) 0.038(8) 0.047(10) -0.012(7) 0.007(9) -0.002(8)
C6B 0.040(6) 0.020(5) 0.025(5) 0.001(4) 0.001(4) 0.003(4)
C7B 0.051(8) 0.023(5) 0.028(6) -0.006(4) 0.001(5) -0.001(5)
C8B 0.065(9) 0.030(5) 0.041(7) -0.006(4) 0.002(6) -0.001(5)
C9B 0.064(10) 0.031(6) 0.053(8) -0.012(5) -0.006(7) 0.008(6)
C10B 0.046(8) 0.027(6) 0.037(6) -0.009(5) -0.005(5) 0.016(5)
C11B 0.046(7) 0.026(6) 0.031(6) -0.008(4) -0.009(5) 0.006(5)
C123 0.115(8) 0.034(4) 0.037(4) -0.005(3) 0.003(5) 0.018(4)
C133 0.101(7) 0.069(6) 0.059(6) -0.036(5) -0.025(5) 0.032(5)
C143 0.123(9) 0.070(6) 0.060(6) -0.032(5) -0.024(6) 0.021(6)
C153 0.162(12) 0.064(6) 0.035(5) -0.012(4) -0.024(6) 0.002(7)
C163 0.193(14) 0.051(6) 0.043(6) -0.002(4) 0.033(7) 0.026(7)
C173 0.127(8) 0.042(4) 0.039(5) -0.004(4) 0.010(5) 0.024(5)
C183 0.062(4) 0.022(3) 0.029(3) -0.002(2) 0.004(3) 0.006(3)
C193 0.052(4) 0.033(3) 0.023(3) -0.003(3) 0.001(3) 0.006(3)
C203 0.055(4) 0.033(3) 0.022(3) -0.002(2) 0.002(3) 0.011(3)
C213 0.065(5) 0.041(4) 0.038(4) 0.002(3) 0.000(3) 0.023(3)
C223 0.056(4) 0.026(3) 0.027(3) 0.000(2) -0.001(3) 0.011(3)
C233 0.060(5) 0.034(4) 0.056(5) 0.001(3) -0.012(4) -0.015(3)
C243 0.076(6) 0.042(4) 0.045(4) 0.011(3) -0.005(4) -0.018(4)
C253 0.080(6) 0.036(4) 0.042(4) 0.013(3) 0.006(4) 0.010(4)
C263 0.061(5) 0.055(5) 0.037(4) 0.008(4) 0.001(3) 0.010(4)
C273 0.059(4) 0.043(4) 0.041(4) 0.015(3) 0.016(3) 0.021(4)
C28A 0.037(9) 0.067(11) 0.032(9) -0.011(7) -0.011(6) 0.001(7)
C29A 0.047(8) 0.099(11) 0.023(7) 0.003(7) -0.017(6) -0.007(8)
C30A 0.054(9) 0.128(14) 0.019(7) 0.017(7) -0.012(6) 0.014(9)
C31A 0.056(13) 0.135(14) 0.033(10) 0.004(9) 0.001(9) 0.015(10)
C32A 0.067(11) 0.105(13) 0.041(10) -0.013(9) 0.005(8) 0.022(10)
C33A 0.054(10) 0.075(11) 0.038(9) -0.011(8) 0.008(7) 0.001(8)
C28B 0.037(6) 0.014(4) 0.022(5) 0.000(3) 0.003(4) 0.011(4)
C29B 0.039(6) 0.035(5) 0.066(8) -0.002(5) 0.015(6) -0.005(4)
C30B 0.052(7) 0.058(7) 0.064(8) 0.007(5) 0.023(7) 0.010(5)
C31B 0.044(7) 0.057(7) 0.041(6) 0.014(5) 0.010(5) 0.024(5)
C32B 0.056(8) 0.053(7) 0.040(7) -0.011(6) 0.015(6) 0.012(6)
C33B 0.031(5) 0.039(6) 0.032(5) -0.011(5) 0.002(4) 0.008(4)
O23 0.072(3) 0.040(3) 0.068(4) 0.003(2) 0.001(3) 0.003(2)
C343 0.042(3) 0.037(3) 0.053(4) -0.011(3) -0.003(3) -0.004(2)
C35A 0.077(9) 0.062(7) 0.099(12) -0.006(6) -0.005(9) -0.033(6)
C35B 0.081(9) 0.046(9) 0.076(16) 0.003(9) 0.004(8) -0.014(7)
C363 0.088(6) 0.062(5) 0.154(10) 0.040(6) -0.003(6) -0.020(5)
C373 0.067(4) 0.026(3) 0.047(3) 0.004(2) 0.000(3) 0.005(3)
Fe4 0.0660(7) 0.0385(5) 0.0243(5) -0.0002(4) 0.0013(4) 0.0315(5)
Cl4A 0.0288(17) 0.037(2) 0.0344(19) -0.0006(15) -0.0048(13) 0.0062(15)
Cl4B 0.0440(17) 0.0355(18) 0.0495(15) 0.0198(12) 0.0110(12) 0.0175(14)
O14 0.059(3) 0.029(2) 0.028(2) -0.0001(18) 0.0040(19) 0.014(2)
N14 0.074(4) 0.033(3) 0.024(3) -0.006(2) 0.001(2) 0.018(3)
N24 0.070(4) 0.031(3) 0.026(3) -0.005(2) 0.005(3) 0.012(3)
N34 0.066(4) 0.028(3) 0.025(3) 0.003(2) 0.006(3) 0.015(3)
N44 0.058(3) 0.040(3) 0.025(3) -0.007(2) -0.005(2) 0.013(3)
C14 0.059(4) 0.025(3) 0.024(3) -0.004(2) 0.002(3) 0.014(3)
C24 0.069(5) 0.029(3) 0.025(3) -0.003(3) 0.003(3) 0.013(3)
C34 0.084(6) 0.038(4) 0.027(3) -0.009(3) 0.003(3) 0.019(4)
C44 0.092(6) 0.033(3) 0.027(3) 0.000(3) 0.009(4) 0.021(4)
C54 0.067(5) 0.044(4) 0.028(4) 0.001(3) -0.004(3) 0.018(4)
C64 0.098(7) 0.041(4) 0.031(4) -0.011(3) 0.002(4) 0.026(4)
C74 0.160(11) 0.043(5) 0.050(6) -0.006(4) 0.027(6) 0.018(6)
C84 0.182(13) 0.038(5) 0.057(6) -0.023(4) 0.033(7) 0.007(7)
C94 0.222(16) 0.057(6) 0.050(6) 0.011(5) 0.037(8) 0.081(9)
C104 0.133(10) 0.080(8) 0.062(7) -0.009(6) 0.002(6) 0.060(7)
C114 0.128(9) 0.064(6) 0.043(5) -0.010(4) 0.004(5) 0.057(6)
C124 0.124(7) 0.035(4) 0.022(3) -0.007(3) -0.007(4) 0.021(4)
C134 0.128(7) 0.042(4) 0.053(5) -0.012(4) -0.020(5) 0.006(5)
C144 0.188(10) 0.036(4) 0.063(6) -0.016(4) -0.035(5) 0.012(6)
C154 0.232(11) 0.032(4) 0.044(5) -0.001(4) -0.008(6) 0.028(6)
C164 0.219(11) 0.038(4) 0.036(5) -0.004(4) 0.019(5) 0.037(6)
C174 0.168(9) 0.047(5) 0.031(4) -0.005(4) 0.027(5) 0.021(5)
C184 0.048(3) 0.029(3) 0.024(3) -0.006(2) 0.000(2) 0.013(3)
C194 0.055(4) 0.026(3) 0.027(3) -0.008(2) 0.000(3) 0.001(3)
C204 0.051(4) 0.042(4) 0.026(3) -0.007(3) 0.001(3) 0.005(3)
C214 0.055(4) 0.058(5) 0.036(4) 0.005(4) 0.001(3) 0.026(4)
C224 0.048(3) 0.031(3) 0.026(3) -0.005(2) 0.009(3) -0.005(3)
C234 0.060(5) 0.046(4) 0.067(6) 0.017(4) -0.022(4) -0.026(4)
C244 0.073(6) 0.040(4) 0.090(7) 0.024(5) -0.001(5) -0.022(4)
C254 0.064(5) 0.034(4) 0.037(4) 0.006(3) 0.001(4) 0.000(4)
C264 0.047(4) 0.047(4) 0.059(5) 0.019(4) 0.006(4) 0.008(4)
C274 0.040(4) 0.053(4) 0.046(4) 0.017(4) 0.013(3) 0.004(3)
C284 0.054(4) 0.081(5) 0.026(3) -0.002(3) 0.002(3) 0.025(4)
C294 0.077(6) 0.114(7) 0.055(5) 0.015(5) 0.025(5) 0.019(5)
C304 0.128(9) 0.179(11) 0.073(7) 0.033(7) 0.064(7) 0.044(8)
C314 0.098(7) 0.180(11) 0.032(5) 0.010(6) 0.012(5) 0.084(7)
C324 0.099(8) 0.161(10) 0.055(6) -0.020(6) 0.007(5) 0.078(7)
C334 0.071(5) 0.088(6) 0.053(5) -0.026(5) -0.009(4) 0.037(5)
Cl35 0.167(5) 0.117(4) 0.314(9) 0.032(5) 0.162(6) -0.002(4)
Cl45 0.170(6) 0.170(6) 0.169(6) 0.012(5) 0.021(5) -0.042(5)
C25 0.064(8) 0.188(14) 0.143(13) -0.042(10) 0.052(8) -0.037(8)
Cl16 0.0651(16) 0.110(2) 0.175(3) 0.077(2) 0.0330(19) 0.0212(16)
Cl26 0.0546(15) 0.116(3) 0.204(4) 0.065(3) -0.0300(19) -0.0213(17)
C16 0.056(6) 0.125(10) 0.185(11) 0.050(8) 0.027(7) 0.021(6)
Cl17 0.0443(12) 0.138(3) 0.153(3) -0.079(2) -0.0095(15) 0.0083(15)
Cl27 0.0465(13) 0.0682(17) 0.263(5) -0.029(2) -0.002(2) 0.0124(12)
C17 0.028(4) 0.143(9) 0.189(10) -0.091(7) 0.008(5) -0.030(5)

loop_
_atom_type_symbol
_atom_type_description
_atom_type_scat_dispersion_real
_atom_type_scat_dispersion_imag
_atom_type_scat_source
C C 0.0033 0.0016 'International Tables Vol C Tables 4.2.6.8 and 6.1.1.4'
H H 0.0000 0.0000 'International Tables Vol C Tables 4.2.6.8 and 6.1.1.4'
Cl Cl 0.1484 0.1585 'International Tables Vol C Tables 4.2.6.8 and 6.1.1.4'
Fe Fe 0.3463 0.8444 'International Tables Vol C Tables 4.2.6.8 and 6.1.1.4'
N N 0.0061 0.0033 'International Tables Vol C Tables 4.2.6.8 and 6.1.1.4'
O O 0.0106 0.0060 'International Tables Vol C Tables 4.2.6.8 and 6.1.1.4'

loop_
_geom_angle_atom_site_label_1
_geom_angle_atom_site_label_2
_geom_angle_atom_site_label_3
_geom_angle
O12 Fe1 N11 89.49(18)
O12 Fe1 N31 89.33(17)
N11 Fe1 N31 90.33(18)
O12 Fe1 Cl1 131.48(12)
N11 Fe1 Cl1 119.41(14)
N31 Fe1 Cl1 125.15(14)
C11 O11 Fe2 123.2(3)
C21 N11 C31 106.6(5)
C21 N11 Fe1 115.4(4)
C31 N11 Fe1 136.1(4)
C21 N21 C41 106.9(5)
C21 N21 C51 129.2(5)
C41 N21 C51 122.8(5)
C181 N31 C191 107.0(4)
C181 N31 Fe1 113.9(4)
C191 N31 Fe1 138.1(4)
C181 N41 C201 107.0(4)
C181 N41 C211 127.1(5)
C201 N41 C211 124.9(5)
O11 C11 C21 111.2(5)
O11 C11 C181 111.7(4)
C21 C11 C181 111.0(5)
O11 C11 C12 113.6(4)
C21 C11 C12 104.6(3)
C181 C11 C12 104.3(3)
N11 C21 N21 111.2(5)
N11 C21 C11 122.5(5)
N21 C21 C11 125.5(5)
C41 C31 N11 108.9(4)
C41 C31 C61 130.4(5)
N11 C31 C61 120.7(5)
C31 C41 N21 106.5(5)
C31 C41 C121 127.9(5)
N21 C41 C121 125.6(5)
N21 C51 H51A 109.5
N21 C51 H51B 109.5
H51A C51 H51B 109.5
N21 C51 H51C 109.5
H51A C51 H51C 109.5
H51B C51 H51C 109.5
C71 C61 C111 118.8(6)
C71 C61 C31 121.4(6)
C111 C61 C31 119.7(5)
C61 C71 C81 120.5(7)
C61 C71 H71 119.8
C81 C71 H71 119.8
C91 C81 C71 118.9(7)
C91 C81 H81 120.6
C71 C81 H81 120.6
C101 C91 C81 120.8(7)
C101 C91 H91 119.6
C81 C91 H91 119.6
C91 C101 C111 120.4(8)
C91 C101 H101 119.8
C111 C101 H101 119.8
C101 C111 C61 120.6(7)
C101 C111 H111 119.7
C61 C111 H111 119.7
C131 C121 C171 118.7(5)
C131 C121 C41 122.4(5)
C171 C121 C41 118.8(6)
C141 C131 C121 119.7(6)
C141 C131 H131 120.1
C121 C131 H131 120.1
C131 C141 C151 121.4(6)
C131 C141 H141 119.3
C151 C141 H141 119.3
C161 C151 C141 118.5(6)
C161 C151 H151 120.7
C141 C151 H151 120.7
C171 C161 C151 120.8(6)
C171 C161 H161 119.6
C151 C161 H161 119.6
C161 C171 C121 120.7(6)
C161 C171 H171 119.6
C121 C171 H171 119.6
N31 C181 N41 110.0(5)
N31 C181 C11 124.2(5)
N41 C181 C11 125.1(5)
C201 C191 N31 108.6(5)
C201 C191 C221 129.1(5)
N31 C191 C221 122.1(5)
C191 C201 N41 107.4(4)
C191 C201 C281 129.8(5)
N41 C201 C281 122.7(5)
N41 C211 H21A 109.5
N41 C211 H21B 109.5
H21A C211 H21B 109.5
N41 C211 H21C 109.5
H21A C211 H21C 109.5
H21B C211 H21C 109.5
C231 C221 C271 119.7(6)
C231 C221 C191 120.5(6)
C271 C221 C191 119.7(6)
C241 C231 C221 119.6(7)
C241 C231 H231 120.2
C221 C231 H231 120.2
C251 C241 C231 120.7(7)
C251 C241 H241 119.7
C231 C241 H241 119.7
C261 C251 C241 120.3(7)
C261 C251 H251 119.9
C241 C251 H251 119.9
C251 C261 C271 120.0(7)
C251 C261 H261 120.0
C271 C261 H261 120.0
C261 C271 C221 119.6(7)
C261 C271 H271 120.2
C221 C271 H271 120.2
C331 C281 C291 118.7(5)
C331 C281 C201 120.7(6)
C291 C281 C201 120.4(5)
C301 C291 C281 120.5(6)
C301 C291 H291 119.8
C281 C291 H291 119.8
C311 C301 C291 120.7(7)
C311 C301 H301 119.6
C291 C301 H301 119.6
C321 C311 C301 119.9(6)
C321 C311 H311 120.0
C301 C311 H311 120.0
C311 C321 C331 120.7(7)
C311 C321 H321 119.6
C331 C321 H321 119.6
C281 C331 C321 119.3(7)
C281 C331 H331 120.4
C321 C331 H331 120.4
O11 Fe2 N32 89.26(17)
O11 Fe2 N12 90.30(17)
N32 Fe2 N12 90.18(18)
O11 Fe2 Cl2 131.50(13)
N32 Fe2 Cl2 125.22(13)
N12 Fe2 Cl2 118.86(14)
C12 O12 Fe1 123.6(3)
C22 N12 C32 107.2(5)
C22 N12 Fe2 114.5(4)
C32 N12 Fe2 135.9(4)
C22 N22 C42 107.2(5)
C22 N22 C52 127.4(5)
C42 N22 C52 124.6(5)
C182 N32 C192 106.7(4)
C182 N32 Fe2 114.2(4)
C192 N32 Fe2 137.8(4)
C182 N42 C202 107.7(5)
C182 N42 C212 129.2(5)
C202 N42 C212 122.2(5)
O12 C12 C182 111.1(4)
O12 C12 C22 111.5(5)
C182 C12 C22 112.5(5)
O12 C12 C11 113.2(3)
C182 C12 C11 104.3(3)
C22 C12 C11 103.8(3)
N12 C22 N22 110.2(5)
N12 C22 C12 122.7(5)
N22 C22 C12 126.7(5)
N12 C32 C42 109.4(5)
N12 C32 C62 121.8(5)
C42 C32 C62 128.8(5)
C32 C42 N22 106.0(5)
C32 C42 C122 129.6(5)
N22 C42 C122 124.3(5)
N22 C52 H52A 109.5
N22 C52 H52B 109.5
H52A C52 H52B 109.5
N22 C52 H52C 109.5
H52A C52 H52C 109.5
H52B C52 H52C 109.5
C112 C62 C72 118.7(6)
C112 C62 C32 120.0(6)
C72 C62 C32 121.2(6)
C82 C72 C62 120.6(7)
C82 C72 H72 119.7
C62 C72 H72 119.7
C72 C82 C92 121.5(8)
C72 C82 H82 119.3
C92 C82 H82 119.3
C82 C92 C102 119.2(7)
C82 C92 H92 120.4
C102 C92 H92 120.4
C92 C102 C112 119.5(8)
C92 C102 H102 120.3
C112 C102 H102 120.3
C62 C112 C102 120.5(7)
C62 C112 H112 119.8
C102 C112 H112 119.8
C172 C122 C132 118.3(5)
C172 C122 C42 119.0(6)
C132 C122 C42 122.6(6)
C142 C132 C122 120.2(6)
C142 C132 H132 119.9
C122 C132 H132 119.9
C152 C142 C132 120.4(6)
C152 C142 H142 119.8
C132 C142 H142 119.8
C142 C152 C162 120.1(6)
C142 C152 H152 119.9
C162 C152 H152 119.9
C152 C162 C172 120.0(6)
C152 C162 H162 120.0
C172 C162 H162 120.0
C122 C172 C162 120.8(6)
C122 C172 H172 119.6
C162 C172 H172 119.6
N32 C182 N42 111.0(5)
N32 C182 C12 123.3(5)
N42 C182 C12 125.1(5)
N32 C192 C202 108.9(5)
N32 C192 C222 122.6(5)
C202 C192 C222 128.4(5)
C192 C202 N42 105.6(4)
C192 C202 C282 129.6(5)
N42 C202 C282 124.7(5)
N42 C212 H21D 109.5
N42 C212 H21E 109.5
H21D C212 H21E 109.5
N42 C212 H21F 109.5
H21D C212 H21F 109.5
H21E C212 H21F 109.5
C232 C222 C272 118.4(5)
C232 C222 C192 121.1(6)
C272 C222 C192 120.5(5)
C222 C232 C242 120.3(6)
C222 C232 H232 119.8
C242 C232 H232 119.8
C232 C242 C252 119.8(7)
C232 C242 H242 120.1
C252 C242 H242 120.1
C262 C252 C242 120.3(7)
C262 C252 H252 119.9
C242 C252 H252 119.9
C272 C262 C252 118.8(7)
C272 C262 H262 120.6
C252 C262 H262 120.6
C262 C272 C222 122.3(6)
C262 C272 H272 118.8
C222 C272 H272 118.8
C332 C282 C292 120.4(5)
C332 C282 C202 121.2(6)
C292 C282 C202 118.4(6)
C282 C292 C302 118.5(7)
C282 C292 H292 120.8
C302 C292 H292 120.8
C312 C302 C292 120.5(7)
C312 C302 H302 119.8
C292 C302 H302 119.8
C302 C312 C322 120.7(6)
C302 C312 H312 119.6
C322 C312 H312 119.6
C332 C322 C312 118.9(7)
C332 C322 H322 120.5
C312 C322 H322 120.5
C322 C332 C282 120.9(7)
C322 C332 H332 119.6
C282 C332 H332 119.6
O14 Fe3 N33 86.0(2)
O14 Fe3 N13 87.2(2)
N33 Fe3 N13 86.4(2)
O14 Fe3 O23 170.7(2)
N33 Fe3 O23 87.3(2)
N13 Fe3 O23 85.9(2)
O14 Fe3 Cl3 98.27(17)
N33 Fe3 Cl3 132.43(18)
N13 Fe3 Cl3 140.95(19)
O23 Fe3 Cl3 91.05(17)
C13 O13 Fe4 123.7(5)
C23 N13 C33 106.1(6)
C23 N13 Fe3 116.6(5)
C33 N13 Fe3 136.8(5)
C23 N23 C43 106.6(6)
C23 N23 C53 129.5(6)
C43 N23 C53 123.5(6)
C183 N33 C193 106.6(6)
C183 N33 Fe3 117.5(5)
C193 N33 Fe3 135.7(5)
C183 N43 C203 107.1(5)
C183 N43 C213 131.2(6)
C203 N43 C213 121.5(6)
O13 C13 C183 111.3(6)
O13 C13 C23 110.8(5)
C183 C13 C23 110.6(6)
O13 C13 C14 114.0(5)
C183 C13 C14 105.4(5)
C23 C13 C14 104.4(5)
N13 C23 N23 111.1(6)
N13 C23 C13 122.7(6)
N23 C23 C13 126.2(6)
C43 C33 N13 108.1(6)
C43 C33 C6B 127.9(8)
N13 C33 C6B 122.9(8)
C43 C33 C6A 130.1(10)
N13 C33 C6A 119.8(9)
C33 C43 N23 108.2(6)
C33 C43 C123 129.9(7)
N23 C43 C123 121.8(7)
N23 C53 H53A 109.5
N23 C53 H53B 109.5
H53A C53 H53B 109.5
N23 C53 H53C 109.5
H53A C53 H53C 109.5
H53B C53 H53C 109.5
C7A C6A C11A 118.0(11)
C7A C6A C33 112.9(14)
C11A C6A C33 128.4(15)
C8A C7A C6A 121.4(14)
C8A C7A H7A 119.3
C6A C7A H7A 119.3
C7A C8A C9A 118.5(14)
C7A C8A H8A 120.8
C9A C8A H8A 120.8
C10A C9A C8A 121.4(13)
C10A C9A H9A 119.3
C8A C9A H9A 119.3
C11A C10A C9A 120.3(16)
C11A C10A H10A 119.9
C9A C10A H10A 119.9
C10A C11A C6A 120.4(15)
C10A C11A H11A 119.8
C6A C11A H11A 119.8
C7B C6B C11B 119.8(9)
C7B C6B C33 125.3(10)
C11B C6B C33 114.8(10)
C8B C7B C6B 121.6(11)
C8B C7B H7B 119.2
C6B C7B H7B 119.2
C7B C8B C9B 117.4(12)
C7B C8B H8B 121.3
C9B C8B H8B 121.3
C10B C9B C8B 122.1(11)
C10B C9B H9B 118.9
C8B C9B H9B 118.9
C9B C10B C11B 120.5(11)
C9B C10B H10B 119.8
C11B C10B H10B 119.8
C10B C11B C6B 118.6(11)
C10B C11B H11B 120.7
C6B C11B H11B 120.7
C173 C123 C133 119.1(8)
C173 C123 C43 121.4(10)
C133 C123 C43 119.2(9)
C143 C133 C123 121.2(11)
C143 C133 H133 119.4
C123 C133 H133 119.4
C153 C143 C133 118.4(12)
C153 C143 H143 120.8
C133 C143 H143 120.8
C143 C153 C163 122.1(10)
C143 C153 H153 118.9
C163 C153 H153 118.9
C153 C163 C173 119.4(11)
C153 C163 H163 120.3
C173 C163 H163 120.3
C123 C173 C163 119.7(12)
C123 C173 H173 120.1
C163 C173 H173 120.1
N33 C183 N43 111.2(6)
N33 C183 C13 122.4(7)
N43 C183 C13 126.1(6)
C203 C193 N33 109.3(5)
C203 C193 C223 128.4(6)
N33 C193 C223 122.1(6)
C193 C203 N43 105.7(5)
C193 C203 C28A 130.6(8)
N43 C203 C28A 120.9(9)
C193 C203 C28B 133.5(7)
N43 C203 C28B 120.6(6)
N43 C213 H21G 109.5
N43 C213 H21H 109.5
H21G C213 H21H 109.5
N43 C213 H21I 109.5
H21G C213 H21I 109.5
H21H C213 H21I 109.5
C233 C223 C273 119.2(6)
C233 C223 C193 121.5(7)
C273 C223 C193 119.3(7)
C243 C233 C223 120.1(8)
C243 C233 H233 119.9
C223 C233 H233 119.9
C233 C243 C253 120.0(8)
C233 C243 H243 120.0
C253 C243 H243 120.0
C263 C253 C243 119.8(8)
C263 C253 H253 120.1
C243 C253 H253 120.1
C253 C263 C273 120.8(8)
C253 C263 H263 119.6
C273 C263 H263 119.6
C263 C273 C223 120.1(8)
C263 C273 H273 120.0
C223 C273 H273 120.0
C29A C28A C33A 124.2(12)
C29A C28A C203 114.8(14)
C33A C28A C203 120.8(15)
C30A C29A C28A 120.5(16)
C30A C29A H29A 119.7
C28A C29A H29A 119.7
C29A C30A C31A 117.8(17)
C29A C30A H30A 121.1
C31A C30A H30A 121.1
C30A C31A C32A 123.3(16)
C30A C31A H31A 118.3
C32A C31A H31A 118.3
C33A C32A C31A 117.2(18)
C33A C32A H32A 121.4
C31A C32A H32A 121.4
C32A C33A C28A 117.0(16)
C32A C33A H33A 121.5
C28A C33A H33A 121.5
C29B C28B C33B 118.2(9)
C29B C28B C203 124.4(9)
C33B C28B C203 117.3(10)
C30B C29B C28B 122.3(11)
C30B C29B H29B 118.9
C28B C29B H29B 118.9
C29B C30B C31B 119.5(13)
C29B C30B H30B 120.3
C31B C30B H30B 120.3
C30B C31B C32B 122.3(11)
C30B C31B H31B 118.9
C32B C31B H31B 118.9
C33B C32B C31B 115.3(12)
C33B C32B H32B 122.3
C31B C32B H32B 122.3
C32B C33B C28B 122.5(12)
C32B C33B H33B 118.7
C28B C33B H33B 118.7
C373 O23 C343 112.0(6)
C373 O23 Fe3 123.5(4)
C343 O23 Fe3 124.3(4)
O23 C343 C35A 100.9(8)
O23 C343 C35B 107.3(8)
O23 C343 H34A 111.6
C35A C343 H34A 111.6
O23 C343 H34B 111.6
C35A C343 H34B 111.6
H34A C343 H34B 109.4
O23 C343 H34C 110.2
C35B C343 H34C 110.2
O23 C343 H34D 110.2
C35B C343 H34D 110.2
H34C C343 H34D 108.5
C363 C35A C343 101.6(8)
C363 C35A H35A 111.5
C343 C35A H35A 111.5
C363 C35A H35B 111.5
C343 C35A H35B 111.5
H35A C35A H35B 109.3
C363 C35B C343 101.1(9)
C363 C35B H35C 111.5
C343 C35B H35C 111.5
C363 C35B H35D 111.5
C343 C35B H35D 111.5
H35C C35B H35D 109.4
C373 C363 C35A 103.8(9)
C373 C363 C35B 111.3(9)
C373 C363 H36A 111.0
C35A C363 H36A 111.0
C373 C363 H36B 111.0
C35A C363 H36B 111.0
H36A C363 H36B 109.0
C373 C363 H36C 109.4
C35B C363 H36C 109.4
C373 C363 H36D 109.4
C35B C363 H36D 109.4
H36C C363 H36D 108.0
O23 C373 C363 104.1(6)
O23 C373 H37A 110.9
C363 C373 H37A 110.9
O23 C373 H37B 110.9
C363 C373 H37B 110.9
H37A C373 H37B 109.0
O13 Fe4 N14 87.8(2)
O13 Fe4 N34 89.4(2)
N14 Fe4 N34 88.7(2)
O13 Fe4 Cl4A 99.60(19)
N14 Fe4 Cl4A 139.4(2)
N34 Fe4 Cl4A 130.79(19)
O13 Fe4 Cl4B 125.80(18)
N14 Fe4 Cl4B 128.89(19)
N34 Fe4 Cl4B 123.95(18)
O13 Fe4 Cl25 170.3(3)
N14 Fe4 Cl25 85.9(3)
N34 Fe4 Cl25 83.2(3)
C14 O14 Fe3 126.1(5)
C24 N14 C34 107.8(6)
C24 N14 Fe4 114.7(5)
C34 N14 Fe4 137.5(5)
C24 N24 C44 107.7(6)
C24 N24 C54 128.9(6)
C44 N24 C54 123.1(6)
C184 N34 C194 107.8(6)
C184 N34 Fe4 114.0(5)
C194 N34 Fe4 137.0(5)
C184 N44 C204 108.0(6)
C184 N44 C214 129.0(6)
C204 N44 C214 122.7(6)
O14 C14 C24 111.2(5)
O14 C14 C184 110.9(6)
C24 C14 C184 108.4(6)
O14 C14 C13 113.5(5)
C24 C14 C13 106.2(5)
C184 C14 C13 106.3(4)
N14 C24 N24 110.1(6)
N14 C24 C14 123.7(6)
N24 C24 C14 126.1(6)
N14 C34 C44 109.4(6)
N14 C34 C64 122.1(7)
C44 C34 C64 128.4(7)
N24 C44 C34 105.0(6)
N24 C44 C124 123.8(7)
C34 C44 C124 131.1(7)
N24 C54 H54A 109.5
N24 C54 H54B 109.5
H54A C54 H54B 109.5
N24 C54 H54C 109.5
H54A C54 H54C 109.5
H54B C54 H54C 109.5
C114 C64 C74 119.0(9)
C114 C64 C34 120.9(9)
C74 C64 C34 120.1(9)
C64 C74 C84 119.1(12)
C64 C74 H74 120.4
C84 C74 H74 120.4
C74 C84 C94 121.9(11)
C74 C84 H84 119.0
C94 C84 H84 119.0
C104 C94 C84 119.2(9)
C104 C94 H94 120.4
C84 C94 H94 120.4
C94 C104 C114 119.2(12)
C94 C104 H104 120.4
C114 C104 H104 120.4
C64 C114 C104 121.5(11)
C64 C114 H114 119.2
C104 C114 H114 119.2
C134 C124 C174 119.9(9)
C134 C124 C44 121.9(9)
C174 C124 C44 118.2(10)
C124 C134 C144 117.3(13)
C124 C134 H134 121.3
C144 C134 H134 121.3
C154 C144 C134 125.0(15)
C154 C144 H144 117.5
C134 C144 H144 117.5
C144 C154 C164 118.6(12)
C144 C154 H154 120.7
C164 C154 H154 120.7
C154 C164 C174 120.0(13)
C154 C164 H164 120.0
C174 C164 H164 120.0
C164 C174 C124 119.0(13)
C164 C174 H174 120.5
C124 C174 H174 120.5
N34 C184 N44 108.9(6)
N34 C184 C14 123.9(6)
N44 C184 C14 127.0(6)
C204 C194 N34 108.3(6)
C204 C194 C224 130.6(7)
N34 C194 C224 121.1(6)
C194 C204 N44 107.0(6)
C194 C204 C284 130.3(7)
N44 C204 C284 122.3(7)
N44 C214 H21J 109.5
N44 C214 H21K 109.5
H21J C214 H21K 109.5
N44 C214 H21L 109.5
H21J C214 H21L 109.5
H21K C214 H21L 109.5
C274 C224 C234 117.4(6)
C274 C224 C194 120.6(6)
C234 C224 C194 122.0(7)
C244 C234 C224 120.5(8)
C244 C234 H234 119.8
C224 C234 H234 119.8
C254 C244 C234 121.8(8)
C254 C244 H244 119.1
C234 C244 H244 119.1
C244 C254 C264 119.4(8)
C244 C254 H254 120.3
C264 C254 H254 120.3
C254 C264 C274 119.3(7)
C254 C264 H264 120.4
C274 C264 H264 120.4
C224 C274 C264 121.6(7)
C224 C274 H274 119.2
C264 C274 H274 119.2
C294 C284 C334 119.1(9)
C294 C284 C204 120.7(9)
C334 C284 C204 120.2(9)
C284 C294 C304 119.1(13)
C284 C294 H294 120.4
C304 C294 H294 120.4
C314 C304 C294 118.6(14)
C314 C304 H304 120.7
C294 C304 H304 120.7
C324 C314 C304 121.5(12)
C324 C314 H314 119.3
C304 C314 H314 119.3
C314 C324 C334 121.7(15)
C314 C324 H324 119.2
C334 C324 H324 119.2
C284 C334 C324 120.0(13)
C284 C334 H334 120.0
C324 C334 H334 120.0
C15 Cl25 Fe4 164(4)
Cl15 C15 Cl25 112.9(12)
Cl15 C15 H15A 109.0
Cl25 C15 H15A 109.0
Cl15 C15 H15B 109.0
Cl25 C15 H15B 109.0
H15A C15 H15B 107.8
Cl35 C25 Cl45 110.1(8)
Cl35 C25 H25A 109.6
Cl45 C25 H25A 109.6
Cl35 C25 H25B 109.6
Cl45 C25 H25B 109.6
H25A C25 H25B 108.2
Cl26 C16 Cl16 115.1(6)
Cl26 C16 H16A 108.5
Cl16 C16 H16A 108.5
Cl26 C16 H16B 108.5
Cl16 C16 H16B 108.5
H16A C16 H16B 107.5
Cl17 C17 Cl27 113.7(4)
Cl17 C17 H17A 108.8
Cl27 C17 H17A 108.8
Cl17 C17 H17B 108.8
Cl27 C17 H17B 108.8
H17A C17 H17B 107.7

loop_
_geom_bond_atom_site_label_1
_geom_bond_atom_site_label_2
_geom_bond_distance
Fe1 O12 1.917(4)
Fe1 N11 2.085(5)
Fe1 N31 2.093(4)
Fe1 Cl1 2.2189(16)
O11 C11 1.354(6)
O11 Fe2 1.905(4)
N11 C21 1.329(7)
N11 C31 1.395(7)
N21 C21 1.357(7)
N21 C41 1.402(7)
N21 C51 1.464(7)
N31 C181 1.331(7)
N31 C191 1.390(7)
N41 C181 1.375(7)
N41 C201 1.378(7)
N41 C211 1.466(7)
C11 C21 1.523(8)
C11 C181 1.524(8)
C11 C12 1.729(5)
C31 C41 1.367(8)
C31 C61 1.484(6)
C41 C121 1.481(6)
C51 H51A 0.9800
C51 H51B 0.9800
C51 H51C 0.9800
C61 C71 1.375(8)
C61 C111 1.388(8)
C71 C81 1.409(9)
C71 H71 0.9500
C81 C91 1.369(12)
C81 H81 0.9500
C91 C101 1.365(12)
C91 H91 0.9500
C101 C111 1.371(10)
C101 H101 0.9500
C111 H111 0.9500
C121 C131 1.382(9)
C121 C171 1.393(8)
C131 C141 1.379(9)
C131 H131 0.9500
C141 C151 1.381(10)
C141 H141 0.9500
C151 C161 1.374(10)
C151 H151 0.9500
C161 C171 1.368(9)
C161 H161 0.9500
C171 H171 0.9500
C191 C201 1.362(8)
C191 C221 1.476(6)
C201 C281 1.477(6)
C211 H21A 0.9800
C211 H21B 0.9800
C211 H21C 0.9800
C221 C231 1.391(9)
C221 C271 1.401(9)
C231 C241 1.391(10)
C231 H231 0.9500
C241 C251 1.377(13)
C241 H241 0.9500
C251 C261 1.377(12)
C251 H251 0.9500
C261 C271 1.399(9)
C261 H261 0.9500
C271 H271 0.9500
C281 C331 1.397(9)
C281 C291 1.398(9)
C291 C301 1.386(9)
C291 H291 0.9500
C301 C311 1.372(11)
C301 H301 0.9500
C311 C321 1.366(12)
C311 H311 0.9500
C321 C331 1.413(9)
C321 H321 0.9500
C331 H331 0.9500
Fe2 N32 2.091(4)
Fe2 N12 2.098(5)
Fe2 Cl2 2.2224(17)
O12 C12 1.361(6)
N12 C22 1.330(7)
N12 C32 1.364(7)
N22 C22 1.364(7)
N22 C42 1.388(7)
N22 C52 1.486(7)
N32 C182 1.336(7)
N32 C192 1.383(7)
N42 C182 1.346(7)
N42 C202 1.398(8)
N42 C212 1.481(7)
C12 C182 1.517(8)
C12 C22 1.519(8)
C32 C42 1.374(8)
C32 C62 1.474(6)
C42 C122 1.471(6)
C52 H52A 0.9800
C52 H52B 0.9800
C52 H52C 0.9800
C62 C112 1.376(10)
C62 C72 1.395(9)
C72 C82 1.371(10)
C72 H72 0.9500
C82 C92 1.376(13)
C82 H82 0.9500
C92 C102 1.380(13)
C92 H92 0.9500
C102 C112 1.421(10)
C102 H102 0.9500
C112 H112 0.9500
C122 C172 1.395(9)
C122 C132 1.409(9)
C132 C142 1.408(9)
C132 H132 0.9500
C142 C152 1.368(10)
C142 H142 0.9500
C152 C162 1.391(10)
C152 H152 0.9500
C162 C172 1.403(9)
C162 H162 0.9500
C172 H172 0.9500
C192 C202 1.384(8)
C192 C222 1.470(6)
C202 C282 1.484(6)
C212 H21D 0.9800
C212 H21E 0.9800
C212 H21F 0.9800
C222 C232 1.393(9)
C222 C272 1.396(8)
C232 C242 1.393(9)
C232 H232 0.9500
C242 C252 1.398(12)
C242 H242 0.9500
C252 C262 1.393(11)
C252 H252 0.9500
C262 C272 1.373(9)
C262 H262 0.9500
C272 H272 0.9500
C282 C332 1.390(10)
C282 C292 1.393(9)
C292 C302 1.408(9)
C292 H292 0.9500
C302 C312 1.376(12)
C302 H302 0.9500
C312 C322 1.394(12)
C312 H312 0.9500
C322 C332 1.383(9)
C322 H322 0.9500
C332 H332 0.9500
Fe3 O14 1.951(5)
Fe3 N33 2.106(7)
Fe3 N13 2.127(6)
Fe3 O23 2.221(6)
Fe3 Cl3 2.271(2)
O13 C13 1.364(8)
O13 Fe4 1.966(5)
N13 C23 1.321(9)
N13 C33 1.417(9)
N23 C23 1.342(8)
N23 C43 1.394(9)
N23 C53 1.446(9)
N33 C183 1.332(9)
N33 C193 1.391(9)
N43 C183 1.357(9)
N43 C203 1.409(9)
N43 C213 1.448(9)
C13 C183 1.522(10)
C13 C23 1.539(9)
C13 C14 1.652(9)
C33 C43 1.320(10)
C33 C6B 1.477(8)
C33 C6A 1.492(9)
C43 C123 1.482(7)
C53 H53A 0.9800
C53 H53B 0.9800
C53 H53C 0.9800
C6A C7A 1.411(16)
C6A C11A 1.421(17)
C7A C8A 1.387(14)
C7A H7A 0.9500
C8A C9A 1.40(2)
C8A H8A 0.9500
C9A C10A 1.383(19)
C9A H9A 0.9500
C10A C11A 1.371(16)
C10A H10A 0.9500
C11A H11A 0.9500
C6B C7B 1.394(14)
C6B C11B 1.418(14)
C7B C8B 1.384(13)
C7B H7B 0.9500
C8B C9B 1.400(18)
C8B H8B 0.9500
C9B C10B 1.378(17)
C9B H9B 0.9500
C10B C11B 1.382(14)
C10B H10B 0.9500
C11B H11B 0.9500
C123 C173 1.371(14)
C123 C133 1.444(15)
C133 C143 1.386(13)
C133 H133 0.9500
C143 C153 1.381(18)
C143 H143 0.9500
C153 C163 1.393(19)
C153 H153 0.9500
C163 C173 1.427(15)
C163 H163 0.9500
C173 H173 0.9500
C193 C203 1.377(9)
C193 C223 1.489(7)
C203 C28A 1.452(9)
C203 C28B 1.509(8)
C213 H21G 0.9800
C213 H21H 0.9800
C213 H21I 0.9800
C223 C233 1.389(11)
C223 C273 1.402(11)
C233 C243 1.384(11)
C233 H233 0.9500
C243 C253 1.407(13)
C243 H243 0.9500
C253 C263 1.358(12)
C253 H253 0.9500
C263 C273 1.385(10)
C263 H263 0.9500
C273 H273 0.9500
C28A C29A 1.377(17)
C28A C33A 1.404(17)
C29A C30A 1.347(17)
C29A H29A 0.9500
C30A C31A 1.39(2)
C30A H30A 0.9500
C31A C32A 1.45(2)
C31A H31A 0.9500
C32A C33A 1.395(18)
C32A H32A 0.9500
C33A H33A 0.9500
C28B C29B 1.397(14)
C28B C33B 1.415(14)
C29B C30B 1.354(15)
C29B H29B 0.9500
C30B C31B 1.39(2)
C30B H30B 0.9500
C31B C32B 1.45(2)
C31B H31B 0.9500
C32B C33B 1.401(16)
C32B H32B 0.9500
C33B H33B 0.9500
O23 C373 1.434(7)
O23 C343 1.449(8)
C343 C35A 1.528(11)
C343 C35B 1.537(12)
C343 H34A 0.9900
C343 H34B 0.9900
C343 H34C 0.9900
C343 H34D 0.9900
C35A C363 1.497(11)
C35A H35A 0.9900
C35A H35B 0.9900
C35B C363 1.497(12)
C35B H35C 0.9900
C35B H35D 0.9900
C363 C373 1.495(9)
C363 H36A 0.9900
C363 H36B 0.9900
C363 H36C 0.9900
C363 H36D 0.9900
C373 H37A 0.9900
C373 H37B 0.9900
Fe4 N14 2.104(6)
Fe4 N34 2.111(7)
Fe4 Cl4A 2.209(3)
Fe4 Cl4B 2.213(2)
Fe4 Cl25 2.338(11)
O14 C14 1.362(8)
N14 C24 1.335(9)
N14 C34 1.354(9)
N24 C24 1.377(9)
N24 C44 1.387(9)
N24 C54 1.485(9)
N34 C184 1.344(8)
N34 C194 1.371(9)
N44 C184 1.344(9)
N44 C204 1.383(9)
N44 C214 1.501(9)
C14 C24 1.532(9)
C14 C184 1.532(10)
C34 C44 1.413(10)
C34 C64 1.492(7)
C44 C124 1.481(7)
C54 H54A 0.9800
C54 H54B 0.9800
C54 H54C 0.9800
C64 C114 1.378(14)
C64 C74 1.392(14)
C74 C84 1.395(15)
C74 H74 0.9500
C84 C94 1.397(19)
C84 H84 0.9500
C94 C104 1.361(19)
C94 H94 0.9500
C104 C114 1.427(13)
C104 H104 0.9500
C114 H114 0.9500
C124 C134 1.343(15)
C124 C174 1.414(14)
C134 C144 1.406(14)
C134 H134 0.9500
C144 C154 1.290(19)
C144 H144 0.9500
C154 C164 1.38(2)
C154 H154 0.9500
C164 C174 1.393(14)
C164 H164 0.9500
C174 H174 0.9500
C194 C204 1.351(10)
C194 C224 1.482(7)
C204 C284 1.481(7)
C214 H21J 0.9800
C214 H21K 0.9800
C214 H21L 0.9800
C224 C274 1.372(10)
C224 C234 1.399(11)
C234 C244 1.390(12)
C234 H234 0.9500
C244 C254 1.337(12)
C244 H244 0.9500
C254 C264 1.389(11)
C254 H254 0.9500
C264 C274 1.407(10)
C264 H264 0.9500
C274 H274 0.9500
C284 C294 1.367(14)
C284 C334 1.367(14)
C294 C304 1.450(15)
C294 H294 0.9500
C304 C314 1.35(2)
C304 H304 0.9500
C314 C324 1.31(2)
C314 H314 0.9500
C324 C334 1.389(13)
C324 H324 0.9500
C334 H334 0.9500
Cl15 C15 1.744(12)
Cl25 C15 1.751(12)
C15 H15A 0.9900
C15 H15B 0.9900
Cl35 C25 1.723(10)
Cl45 C25 1.781(10)
C25 H25A 0.9900
C25 H25B 0.9900
Cl16 C16 1.769(9)
Cl26 C16 1.733(9)
C16 H16A 0.9900
C16 H16B 0.9900
Cl17 C17 1.745(8)
Cl27 C17 1.747(8)
C17 H17A 0.9900
C17 H17B 0.9900

loop_
_geom_torsion_atom_site_label_1
_geom_torsion_atom_site_label_2
_geom_torsion_atom_site_label_3
_geom_torsion_atom_site_label_4
_geom_torsion
Fe2 O11 C11 C21 -117.9(4)
Fe2 O11 C11 C181 117.4(4)
Fe2 O11 C11 C12 -0.3(5)
C31 N11 C21 N21 -0.8(6)
Fe1 N11 C21 N21 166.1(4)
C31 N11 C21 C11 -171.1(5)
Fe1 N11 C21 C11 -4.2(7)
C41 N21 C21 N11 1.1(6)
C51 N21 C21 N11 169.2(6)
C41 N21 C21 C11 171.0(5)
C51 N21 C21 C11 -20.9(9)
O11 C11 C21 N11 -176.7(5)
C181 C11 C21 N11 -51.6(7)
C12 C11 C21 N11 60.3(6)
O11 C11 C21 N21 14.5(8)
C181 C11 C21 N21 139.5(5)
C12 C11 C21 N21 -108.5(5)
C21 N11 C31 C41 0.3(6)
Fe1 N11 C31 C41 -162.6(4)
C21 N11 C31 C61 178.5(5)
Fe1 N11 C31 C61 15.7(8)
N11 C31 C41 N21 0.4(7)
C61 C31 C41 N21 -177.6(6)
N11 C31 C41 C121 -177.8(6)
C61 C31 C41 C121 4.2(11)
C21 N21 C41 C31 -0.9(6)
C51 N21 C41 C31 -169.9(5)
C21 N21 C41 C121 177.4(6)
C51 N21 C41 C121 8.3(9)
C41 C31 C61 C71 67.8(9)
N11 C31 C61 C71 -110.1(7)
C41 C31 C61 C111 -111.7(8)
N11 C31 C61 C111 70.5(7)
C111 C61 C71 C81 -2.8(10)
C31 C61 C71 C81 177.7(6)
C61 C71 C81 C91 3.1(11)
C71 C81 C91 C101 -2.2(12)
C81 C91 C101 C111 1.0(13)
C91 C101 C111 C61 -0.7(12)
C71 C61 C111 C101 1.6(10)
C31 C61 C111 C101 -178.9(6)
C31 C41 C121 C131 -136.4(7)
N21 C41 C121 C131 45.7(9)
C31 C41 C121 C171 43.3(9)
N21 C41 C121 C171 -134.6(6)
C171 C121 C131 C141 -0.2(10)
C41 C121 C131 C141 179.5(6)
C121 C131 C141 C151 -1.0(11)
C131 C141 C151 C161 0.4(11)
C141 C151 C161 C171 1.5(11)
C151 C161 C171 C121 -2.7(11)
C131 C121 C171 C161 2.1(10)
C41 C121 C171 C161 -177.7(6)
C191 N31 C181 N41 -0.3(6)
Fe1 N31 C181 N41 -170.8(4)
C191 N31 C181 C11 170.5(5)
Fe1 N31 C181 C11 0.0(7)
C201 N41 C181 N31 1.2(6)
C211 N41 C181 N31 -167.9(6)
C201 N41 C181 C11 -169.6(5)
C211 N41 C181 C11 21.4(9)
O11 C11 C181 N31 179.4(5)
C21 C11 C181 N31 54.7(7)
C12 C11 C181 N31 -57.4(6)
O11 C11 C181 N41 -11.1(8)
C21 C11 C181 N41 -135.8(5)
C12 C11 C181 N41 112.1(5)
C181 N31 C191 C201 -0.6(7)
Fe1 N31 C191 C201 166.3(5)
C181 N31 C191 C221 -174.7(5)
Fe1 N31 C191 C221 -7.8(9)
N31 C191 C201 N41 1.4(7)
C221 C191 C201 N41 174.9(6)
N31 C191 C201 C281 177.8(6)
C221 C191 C201 C281 -8.6(11)
C181 N41 C201 C191 -1.6(7)
C211 N41 C201 C191 167.8(6)
C181 N41 C201 C281 -178.3(5)
C211 N41 C201 C281 -9.0(9)
C201 C191 C221 C231 140.8(7)
N31 C191 C221 C231 -46.4(9)
C201 C191 C221 C271 -38.0(10)
N31 C191 C221 C271 134.8(6)
C271 C221 C231 C241 -3.4(10)
C191 C221 C231 C241 177.8(7)
C221 C231 C241 C251 3.0(12)
C231 C241 C251 C261 0.1(13)
C241 C251 C261 C271 -2.7(12)
C251 C261 C271 C221 2.2(10)
C231 C221 C271 C261 0.8(9)
C191 C221 C271 C261 179.6(6)
C191 C201 C281 C331 130.6(7)
N41 C201 C281 C331 -53.4(9)
C191 C201 C281 C291 -45.6(10)
N41 C201 C281 C291 130.4(7)
C331 C281 C291 C301 1.9(10)
C201 C281 C291 C301 178.2(6)
C281 C291 C301 C311 -0.9(11)
C291 C301 C311 C321 1.9(12)
C301 C311 C321 C331 -3.9(13)
C291 C281 C331 C321 -3.8(10)
C201 C281 C331 C321 180.0(6)
C311 C321 C331 C281 4.9(12)
Fe1 O12 C12 C182 -118.0(4)
Fe1 O12 C12 C22 115.7(4)
Fe1 O12 C12 C11 -1.0(5)
O11 C11 C12 O12 -179.5(6)
C21 C11 C12 O12 -58.0(5)
C181 C11 C12 O12 58.6(4)
O11 C11 C12 C182 -58.5(4)
C21 C11 C12 C182 62.9(4)
C181 C11 C12 C182 179.6(5)
O11 C11 C12 C22 59.4(4)
C21 C11 C12 C22 -179.1(6)
C181 C11 C12 C22 -62.5(4)
C32 N12 C22 N22 -1.9(6)
Fe2 N12 C22 N22 -167.0(4)
C32 N12 C22 C12 171.9(5)
Fe2 N12 C22 C12 6.8(7)
C42 N22 C22 N12 1.5(6)
C52 N22 C22 N12 -168.3(5)
C42 N22 C22 C12 -172.0(6)
C52 N22 C22 C12 18.3(9)
O12 C12 C22 N12 175.6(5)
C182 C12 C22 N12 49.9(7)
C11 C12 C22 N12 -62.2(6)
O12 C12 C22 N22 -11.7(8)
C182 C12 C22 N22 -137.3(6)
C11 C12 C22 N22 110.5(6)
C22 N12 C32 C42 1.5(7)
Fe2 N12 C32 C42 161.9(4)
C22 N12 C32 C62 -178.3(5)
Fe2 N12 C32 C62 -18.0(9)
N12 C32 C42 N22 -0.6(6)
C62 C32 C42 N22 179.2(6)
N12 C32 C42 C122 175.1(6)
C62 C32 C42 C122 -5.0(11)
C22 N22 C42 C32 -0.5(6)
C52 N22 C42 C32 169.6(5)
C22 N22 C42 C122 -176.5(6)
C52 N22 C42 C122 -6.4(9)
N12 C32 C62 C112 -68.6(8)
C42 C32 C62 C112 111.6(8)
N12 C32 C62 C72 109.9(7)
C42 C32 C62 C72 -69.9(9)
C112 C62 C72 C82 1.0(11)
C32 C62 C72 C82 -177.6(7)
C62 C72 C82 C92 -0.4(12)
C72 C82 C92 C102 -1.7(12)
C82 C92 C102 C112 3.3(12)
C72 C62 C112 C102 0.7(11)
C32 C62 C112 C102 179.2(6)
C92 C102 C112 C62 -2.8(12)
C32 C42 C122 C172 -40.9(10)
N22 C42 C122 C172 134.1(6)
C32 C42 C122 C132 135.7(7)
N22 C42 C122 C132 -49.3(9)
C172 C122 C132 C142 -2.2(10)
C42 C122 C132 C142 -178.9(6)
C122 C132 C142 C152 3.8(11)
C132 C142 C152 C162 -3.4(11)
C142 C152 C162 C172 1.6(11)
C132 C122 C172 C162 0.4(10)
C42 C122 C172 C162 177.2(6)
C152 C162 C172 C122 -0.1(11)
C192 N32 C182 N42 1.1(6)
Fe2 N32 C182 N42 170.1(4)
C192 N32 C182 C12 -169.8(5)
Fe2 N32 C182 C12 -0.8(7)
C202 N42 C182 N32 0.2(6)
C212 N42 C182 N32 169.5(6)
C202 N42 C182 C12 170.9(5)
C212 N42 C182 C12 -19.8(9)
O12 C12 C182 N32 -179.9(5)
C22 C12 C182 N32 -54.1(7)
C11 C12 C182 N32 57.8(6)
O12 C12 C182 N42 10.5(7)
C22 C12 C182 N42 136.3(5)
C11 C12 C182 N42 -111.8(5)
C182 N32 C192 C202 -1.9(6)
Fe2 N32 C192 C202 -167.0(4)
C182 N32 C192 C222 175.9(5)
Fe2 N32 C192 C222 10.9(9)
N32 C192 C202 N42 2.0(7)
C222 C192 C202 N42 -175.7(6)
N32 C192 C202 C282 -178.5(6)
C222 C192 C202 C282 3.8(11)
C182 N42 C202 C192 -1.4(6)
C212 N42 C202 C192 -171.6(5)
C182 N42 C202 C282 179.1(6)
C212 N42 C202 C282 8.9(9)
N32 C192 C222 C232 40.9(8)
C202 C192 C222 C232 -141.7(7)
N32 C192 C222 C272 -136.0(6)
C202 C192 C222 C272 41.4(9)
C272 C222 C232 C242 -1.7(9)
C192 C222 C232 C242 -178.6(6)
C222 C232 C242 C252 2.5(11)
C232 C242 C252 C262 -0.8(11)
C242 C252 C262 C272 -1.6(11)
C252 C262 C272 C222 2.4(10)
C232 C222 C272 C262 -0.7(9)
C192 C222 C272 C262 176.2(6)
C192 C202 C282 C332 -130.3(7)
N42 C202 C282 C332 49.1(9)
C192 C202 C282 C292 51.3(10)
N42 C202 C282 C292 -129.3(7)
C332 C282 C292 C302 2.3(10)
C202 C282 C292 C302 -179.2(6)
C282 C292 C302 C312 -2.8(11)
C292 C302 C312 C322 3.1(12)
C302 C312 C322 C332 -2.9(12)
C312 C322 C332 C282 2.4(12)
C292 C282 C332 C322 -2.2(11)
C202 C282 C332 C322 179.4(7)
Fe4 O13 C13 C183 118.6(6)
Fe4 O13 C13 C23 -117.8(6)
Fe4 O13 C13 C14 -0.4(6)
C33 N13 C23 N23 0.6(10)
Fe3 N13 C23 N23 173.4(5)
C33 N13 C23 C13 178.8(7)
Fe3 N13 C23 C13 -8.4(11)
C43 N23 C23 N13 0.0(10)
C53 N23 C23 N13 -173.2(8)
C43 N23 C23 C13 -178.1(8)
C53 N23 C23 C13 8.7(14)
O13 C13 C23 N13 -173.2(7)
C183 C13 C23 N13 -49.2(11)
C14 C13 C23 N13 63.6(9)
O13 C13 C23 N23 4.7(11)
C183 C13 C23 N23 128.6(8)
C14 C13 C23 N23 -118.5(8)
C23 N13 C33 C43 -1.0(11)
Fe3 N13 C33 C43 -171.6(7)
C23 N13 C33 C6B -169.8(11)
Fe3 N13 C33 C6B 19.6(16)
C23 N13 C33 C6A 164.8(14)
Fe3 N13 C33 C6A -5.8(18)
N13 C33 C43 N23 1.0(11)
C6B C33 C43 N23 169.1(12)
C6A C33 C43 N23 -162.8(17)
N13 C33 C43 C123 -175.8(10)
C6B C33 C43 C123 -8(2)
C6A C33 C43 C123 20(2)
C23 N23 C43 C33 -0.6(10)
C53 N23 C43 C33 173.1(8)
C23 N23 C43 C123 176.5(9)
C53 N23 C43 C123 -9.8(14)
C43 C33 C6A C7A -59.1(19)
N13 C33 C6A C7A 138.7(9)
C43 C33 C6A C11A 131.1(13)
N13 C33 C6A C11A -31.2(19)
C11A C6A C7A C8A -0.1(4)
C33 C6A C7A C8A -171.2(14)
C6A C7A C8A C9A -0.1(4)
C7A C8A C9A C10A 0.3(9)
C8A C9A C10A C11A -0.3(12)
C9A C10A C11A C6A 0.0(12)
C7A C6A C11A C10A 0.2(9)
C33 C6A C11A C10A 169.7(17)
C43 C33 C6B C7B -34.4(17)
N13 C33 C6B C7B 132.0(9)
C43 C33 C6B C11B 141.4(11)
N13 C33 C6B C11B -52.2(14)
C11B C6B C7B C8B -0.3(4)
C33 C6B C7B C8B 175.3(12)
C6B C7B C8B C9B -0.1(4)
C7B C8B C9B C10B 0.1(9)
C8B C9B C10B C11B 0.2(12)
C9B C10B C11B C6B -0.6(11)
C7B C6B C11B C10B 0.6(8)
C33 C6B C11B C10B -175.4(12)
C33 C43 C123 C173 -55.5(16)
N23 C43 C123 C173 128.0(10)
C33 C43 C123 C133 119.0(13)
N23 C43 C123 C133 -57.5(13)
C173 C123 C133 C143 -0.7(16)
C43 C123 C133 C143 -175.4(10)
C123 C133 C143 C153 1.0(18)
C133 C143 C153 C163 -0.6(19)
C143 C153 C163 C173 0.0(18)
C133 C123 C173 C163 0.1(14)
C43 C123 C173 C163 174.6(9)
C153 C163 C173 C123 0.3(15)
C193 N33 C183 N43 2.5(8)
Fe3 N33 C183 N43 -172.1(5)
C193 N33 C183 C13 176.2(6)
Fe3 N33 C183 C13 1.6(9)
C203 N43 C183 N33 -1.9(8)
C213 N43 C183 N33 -177.5(7)
C203 N43 C183 C13 -175.3(7)
C213 N43 C183 C13 9.1(12)
O13 C13 C183 N33 177.2(6)
C23 C13 C183 N33 53.6(9)
C14 C13 C183 N33 -58.7(7)
O13 C13 C183 N43 -10.1(10)
C23 C13 C183 N43 -133.7(7)
C14 C13 C183 N43 114.1(7)
C183 N33 C193 C203 -2.2(8)
Fe3 N33 C193 C203 171.0(5)
C183 N33 C193 C223 -176.6(7)
Fe3 N33 C193 C223 -3.4(11)
N33 C193 C203 N43 1.1(8)
C223 C193 C203 N43 175.0(7)
N33 C193 C203 C28A -159.5(13)
C223 C193 C203 C28A 14.5(17)
N33 C193 C203 C28B 176.8(9)
C223 C193 C203 C28B -9.2(15)
C183 N43 C203 C193 0.4(8)
C213 N43 C203 C193 176.5(7)
C183 N43 C203 C28A 163.3(10)
C213 N43 C203 C28A -20.6(13)
C183 N43 C203 C28B -176.0(8)
C213 N43 C203 C28B 0.1(11)
C203 C193 C223 C233 53.5(11)
N33 C193 C223 C233 -133.2(8)
C203 C193 C223 C273 -128.3(9)
N33 C193 C223 C273 45.0(10)
C273 C223 C233 C243 1.9(12)
C193 C223 C233 C243 -179.8(8)
C223 C233 C243 C253 -1.1(14)
C233 C243 C253 C263 -0.6(14)
C243 C253 C263 C273 1.5(14)
C253 C263 C273 C223 -0.6(13)
C233 C223 C273 C263 -1.1(12)
C193 C223 C273 C263 -179.3(7)
C193 C203 C28A C29A -73.7(13)
N43 C203 C28A C29A 128.2(10)
C193 C203 C28A C33A 112.5(12)
N43 C203 C28A C33A -45.6(13)
C33A C28A C29A C30A -0.3(4)
C203 C28A C29A C30A -173.9(12)
C28A C29A C30A C31A -0.1(4)
C29A C30A C31A C32A 0.0(9)
C30A C31A C32A C33A 0.5(12)
C31A C32A C33A C28A -0.8(11)
C29A C28A C33A C32A 0.7(9)
C203 C28A C33A C32A 174.0(13)
C193 C203 C28B C29B -73.3(12)
N43 C203 C28B C29B 101.9(9)
C193 C203 C28B C33B 102.9(10)
N43 C203 C28B C33B -81.9(10)
C33B C28B C29B C30B -0.1(4)
C203 C28B C29B C30B 176.1(9)
C28B C29B C30B C31B -0.3(4)
C29B C30B C31B C32B 0.8(9)
C30B C31B C32B C33B -0.8(11)
C31B C32B C33B C28B 0.3(11)
C29B C28B C33B C32B 0.1(9)
C203 C28B C33B C32B -176.4(9)
C373 O23 C343 C35A -23.7(12)
Fe3 O23 C343 C35A 160.4(10)
C373 O23 C343 C35B 13.6(15)
Fe3 O23 C343 C35B -162.3(13)
O23 C343 C35A C363 38.7(16)
O23 C343 C35B C363 -19(2)
C343 C35A C363 C373 -40.7(17)
C343 C35B C363 C373 19(2)
C343 O23 C373 C363 -1.3(10)
Fe3 O23 C373 C363 174.7(7)
C35A C363 C373 O23 26.5(14)
C35B C363 C373 O23 -12.1(17)
Fe3 O14 C14 C24 119.9(6)
Fe3 O14 C14 C184 -119.4(6)
Fe3 O14 C14 C13 0.2(6)
O13 C13 C14 O14 -179.7(7)
C183 C13 C14 O14 57.9(6)
C23 C13 C14 O14 -58.6(6)
O13 C13 C14 C24 57.9(6)
C183 C13 C14 C24 -64.5(5)
C23 C13 C14 C24 178.9(6)
O13 C13 C14 C184 -57.5(6)
C183 C13 C14 C184 -179.9(6)
C23 C13 C14 C184 63.6(5)
C34 N14 C24 N24 1.1(10)
Fe4 N14 C24 N24 -178.8(5)
C34 N14 C24 C14 178.3(8)
Fe4 N14 C24 C14 -1.6(11)
C44 N24 C24 N14 -1.5(10)
C54 N24 C24 N14 172.6(8)
C44 N24 C24 C14 -178.6(8)
C54 N24 C24 C14 -4.5(14)
O14 C14 C24 N14 179.3(7)
C184 C14 C24 N14 57.1(10)
C13 C14 C24 N14 -56.7(9)
O14 C14 C24 N24 -4.0(12)
C184 C14 C24 N24 -126.2(8)
C13 C14 C24 N24 120.0(8)
C24 N14 C34 C44 -0.3(11)
Fe4 N14 C34 C44 179.6(7)
C24 N14 C34 C64 177.1(9)
Fe4 N14 C34 C64 -3.0(15)
C24 N24 C44 C34 1.2(10)
C54 N24 C44 C34 -173.3(8)
C24 N24 C44 C124 -176.2(9)
C54 N24 C44 C124 9.3(14)
N14 C34 C44 N24 -0.6(11)
C64 C34 C44 N24 -177.8(9)
N14 C34 C44 C124 176.6(10)
C64 C34 C44 C124 -0.6(18)
N14 C34 C64 C114 43.0(14)
C44 C34 C64 C114 -140.2(10)
N14 C34 C64 C74 -137.8(10)
C44 C34 C64 C74 39.0(15)
C114 C64 C74 C84 -0.2(14)
C34 C64 C74 C84 -179.4(9)
C64 C74 C84 C94 0.2(16)
C74 C84 C94 C104 -0.1(17)
C84 C94 C104 C114 0.0(17)
C74 C64 C114 C104 0.1(15)
C34 C64 C114 C104 179.3(10)
C94 C104 C114 C64 0.0(17)
N24 C44 C124 C134 50.5(14)
C34 C44 C124 C134 -126.3(12)
N24 C44 C124 C174 -131.7(9)
C34 C44 C124 C174 51.6(15)
C174 C124 C134 C144 1.6(15)
C44 C124 C134 C144 179.4(9)
C124 C134 C144 C154 -4.9(18)
C134 C144 C154 C164 5.2(18)
C144 C154 C164 C174 -2.3(17)
C154 C164 C174 C124 -0.6(15)
C134 C124 C174 C164 0.8(14)
C44 C124 C174 C164 -177.0(9)
C194 N34 C184 N44 0.8(8)
Fe4 N34 C184 N44 170.2(5)
C194 N34 C184 C14 -174.5(6)
Fe4 N34 C184 C14 -5.2(9)
C204 N44 C184 N34 -0.5(8)
C214 N44 C184 N34 173.9(8)
C204 N44 C184 C14 174.6(7)
C214 N44 C184 C14 -10.9(12)
O14 C14 C184 N34 -174.9(6)
C24 C14 C184 N34 -52.6(9)
C13 C14 C184 N34 61.3(7)
O14 C14 C184 N44 10.6(10)
C24 C14 C184 N44 132.9(7)
C13 C14 C184 N44 -113.2(7)
C184 N34 C194 C204 -0.8(8)
Fe4 N34 C194 C204 -166.5(6)
C184 N34 C194 C224 177.0(6)
Fe4 N34 C194 C224 11.3(11)
N34 C194 C204 N44 0.5(8)
C224 C194 C204 N44 -177.1(7)
N34 C194 C204 C284 173.4(8)
C224 C194 C204 C284 -4.1(14)
C184 N44 C204 C194 0.0(8)
C214 N44 C204 C194 -174.8(7)
C184 N44 C204 C284 -173.6(7)
C214 N44 C204 C284 11.6(11)
C204 C194 C224 C274 121.2(9)
N34 C194 C224 C274 -56.0(10)
C204 C194 C224 C234 -55.9(11)
N34 C194 C224 C234 126.8(9)
C274 C224 C234 C244 1.5(14)
C194 C224 C234 C244 178.8(9)
C224 C234 C244 C254 -0.4(17)
C234 C244 C254 C264 -0.6(16)
C244 C254 C264 C274 0.4(14)
C234 C224 C274 C264 -1.7(12)
C194 C224 C274 C264 -178.9(7)
C254 C264 C274 C224 0.7(13)
C194 C204 C284 C294 65.5(12)
N44 C204 C284 C294 -122.5(9)
C194 C204 C284 C334 -115.3(10)
N44 C204 C284 C334 56.7(10)
C334 C284 C294 C304 -1.2(14)
C204 C284 C294 C304 178.1(9)
C284 C294 C304 C314 2.5(17)
C294 C304 C314 C324 -3.6(19)
C304 C314 C324 C334 3.5(18)
C294 C284 C334 C324 1.0(13)
C204 C284 C334 C324 -178.3(8)
C314 C324 C334 C284 -2.1(15)
Fe4 Cl25 C15 Cl15 116(6)
